data_4130974
loop_
_publ_author_name
'Lin, Hua-Chen'
'Wang, Pu-Sheng'
'Tao, Zhong-Lin'
'Chen, Yu-Gen'
'Han, Zhi-Yong'
'Gong, Liu-Zhu'

_publ_section_title
;
 Highly Enantioselective Allylic C-H Alkylation of Terminal Olefins with
 Pyrazol-5-ones Enabled by Cooperative Catalysis of Palladium Complex and
 Br\/onsted Acid.
;
_journal_issue 43
_journal_name_full 'Journal of the American Chemical Society'
_journal_page_first 14354
_journal_page_last 14361
_journal_paper_doi 10.1021/jacs.6b08236
_journal_volume 138
_journal_year 2016
_chemical_absolute_configuration rmad
_chemical_formula_moiety 'C37 H32 N4 O3'
_chemical_formula_sum 'C37 H32 N4 O3'
_chemical_formula_weight 580.66
_space_group_crystal_system triclinic
_space_group_IT_number 1
_space_group_name_Hall 'P 1'
_space_group_name_H-M_alt 'P 1'
_atom_sites_solution_hydrogens geom
_atom_sites_solution_primary direct
_audit_creation_date 2016-07-12
_audit_creation_method
;
Olex2 1.2
(compiled 2016.02.19 svn.r3266 for OlexSys, GUI svn.r5155)
;
_cell_angle_alpha 84.356(3)
_cell_angle_beta 85.371(3)
_cell_angle_gamma 79.193(4)
_cell_formula_units_Z 4
_cell_length_a 8.8033(4)
_cell_length_b 14.9971(7)
_cell_length_c 24.8202(11)
_cell_measurement_reflns_used 5870
_cell_measurement_temperature 296
_cell_measurement_theta_max 65.68
_cell_measurement_theta_min 3.371
_cell_volume 3196.6(3)
_computing_cell_refinement 'SAINT v7.68A (Bruker, 2009)'
_computing_data_reduction 'SAINT v7.68A (Bruker, 2009)'
_computing_molecular_graphics 'Olex2 (Dolomanov et al., 2009)'
_computing_publication_material 'Olex2 (Dolomanov et al., 2009)'
_computing_structure_refinement 'ShelXL (Sheldrick, 2015)'
_computing_structure_solution 'ShelXT (Sheldrick, 2015)'
_diffrn_ambient_temperature 296
_diffrn_measured_fraction_theta_full 0.942
_diffrn_measured_fraction_theta_max 0.942
_diffrn_measurement_device_type 'Bruker APEX-II CCD'
_diffrn_measurement_method '\f and \w scans'
_diffrn_radiation_monochromator graphite
_diffrn_radiation_type CuK\a
_diffrn_radiation_wavelength 1.54178
_diffrn_reflns_av_R_equivalents 0.0536
_diffrn_reflns_av_unetI/netI 0.0935
_diffrn_reflns_Laue_measured_fraction_full 0.942
_diffrn_reflns_Laue_measured_fraction_max 0.942
_diffrn_reflns_limit_h_max 10
_diffrn_reflns_limit_h_min -10
_diffrn_reflns_limit_k_max 17
_diffrn_reflns_limit_k_min -16
_diffrn_reflns_limit_l_max 29
_diffrn_reflns_limit_l_min -29
_diffrn_reflns_number 23429
_diffrn_reflns_point_group_measured_fraction_full 0.641
_diffrn_reflns_point_group_measured_fraction_max 0.641
_diffrn_reflns_theta_full 66.350
_diffrn_reflns_theta_max 66.350
_diffrn_reflns_theta_min 3.011
_diffrn_standards_number 0
_exptl_absorpt_coefficient_mu 0.620
_exptl_absorpt_correction_T_max 0.7528
_exptl_absorpt_correction_T_min 0.5295
_exptl_absorpt_correction_type multi-scan
_exptl_absorpt_process_details
;
SADABS-2008/1 (Bruker,2008) was used for absorption correction.
wR2(int) was 0.1172 before and 0.0721 after correction.
The Ratio of minimum to maximum transmission is 0.7034.
The \l/2 correction factor is 0.0015.
;
_exptl_crystal_colour colourless
_exptl_crystal_density_diffrn 1.207
_exptl_crystal_description pirsm
_exptl_crystal_F_000 1224
_exptl_crystal_size_max 0.15
_exptl_crystal_size_mid 0.08
_exptl_crystal_size_min 0.05
_refine_diff_density_max 0.448
_refine_diff_density_min -0.275
_refine_diff_density_rms 0.076
_refine_ls_abs_structure_details
;
 Flack x determined using 2376 quotients [(I+)-(I-)]/[(I+)+(I-)]
 (Parsons, Flack and Wagner, Acta Cryst. B69 (2013) 249-259).
;
_refine_ls_abs_structure_Flack -0.1(3)
_refine_ls_extinction_method none
_refine_ls_goodness_of_fit_ref 1.021
_refine_ls_hydrogen_treatment constr
_refine_ls_matrix_type fullcycle
_refine_ls_number_parameters 1593
_refine_ls_number_reflns 14398
_refine_ls_number_restraints 63
_refine_ls_restrained_S_all 1.054
_refine_ls_R_factor_all 0.0976
_refine_ls_R_factor_gt 0.0867
_refine_ls_shift/su_max 0.000
_refine_ls_shift/su_mean 0.000
_refine_ls_structure_factor_coef Fsqd
_refine_ls_weighting_details 'w=1/[\s^2^(Fo^2^)+(0.1759P)^2^] where P=(Fo^2^+2Fc^2^)/3'
_refine_ls_weighting_scheme calc
_refine_ls_wR_factor_gt 0.2183
_refine_ls_wR_factor_ref 0.2413
_reflns_Friedel_coverage 0.361
_reflns_Friedel_fraction_full 0.340
_reflns_Friedel_fraction_max 0.340
_reflns_number_gt 11443
_reflns_number_total 14398
_reflns_threshold_expression 'I > 2\s(I)'
_cod_data_source_file ja6b08236_si_004.cif
_cod_data_source_block cu_dm16428_0m
_cod_database_code 4130974
_shelx_space_group_comment
;
The symmetry employed for this shelxl refinement is uniquely defined
by the following loop, which should always be used as a source of
symmetry information in preference to the above space-group names.
They are only intended as comments.
;
_shelx_estimated_absorpt_t_max 0.970
_shelx_estimated_absorpt_t_min 0.913
_olex2_refinement_description
;
1. Fixed Uiso
 At 1.2 times of:
  All C(H) groups, All C(H,H) groups
 At 1.5 times of:
  All C(H,H,H) groups
2. Uiso/Uaniso restraints and constraints
Uanis(C29) \\sim Ueq, Uanis(C35) \\sim Ueq, Uanis(C23B) \\sim Ueq: with sigma
of 0.005 and sigma for terminal atoms of 0.01
Uanis(O2A) \\sim Ueq, Uanis(O3C) \\sim Ueq, Uanis(O2C) \\sim Ueq: with sigma of
0.005 and sigma for terminal atoms of 0.01
Uanis(C35B) \\sim Ueq, Uanis(O2A) \\sim Ueq, Uanis(O3A) \\sim Ueq, Uanis(C13A)
\\sim Ueq, Uanis(C14A) \\sim Ueq, Uanis(O2C) \\sim Ueq, Uanis(O3C) \\sim Ueq:
with sigma of 0.005 and sigma for terminal atoms of 0.01
Uanis(C29) \\sim Ueq: with sigma of 0.002 and sigma for terminal atoms of 0.004
3.a Ternary CH refined with riding coordinates:
 C5(H5), C5B(H5B), C5A(H5A), C5C(H5C)
3.b Secondary CH2 refined with riding coordinates:
 C24(H24A,H24B), C31(H31A,H31B), C24B(H24C,H24D), C31B(H31C,H31D), C24A(H24E,
 H24F), C31A(H31E,H31F), C24C(H24G,H24H), C31C(H31G,H31H)
3.c Aromatic/amide H refined with riding coordinates:
 C6(H6), C7(H7), C8(H8), C11(H11), C12(H12), C13(H13), C14(H14), C18(H18),
 C19(H19), C21(H21), C22(H22), C26(H26), C27(H27), C28(H28), C29(H29), C30(H30),
  C33(H33), C34(H34), C35(H35), C36(H36), C37(H37), C6B(H6B), C7B(H7B),
 C8B(H8B), C11B(H11B), C12B(H12B), C13B(H13B), C14B(H14B), C18B(H18B),
 C19B(H19B), C21B(H21B), C22B(H22B), C26B(H26B), C27B(H27B), C28B(H28B),
 C29B(H29B), C30B(H30B), C33B(H33B), C34B(H34B), C35B(H35B), C36B(H36B),
 C37B(H37B), C6A(H6A), C7A(H7A), C8A(H8A), C11A(H11A), C12A(H12A), C13A(H13A),
 C14A(H14A), C18A(H18A), C19A(H19A), C21A(H21A), C22A(H22A), C26A(H26A),
 C27A(H27A), C28A(H28A), C29A(H29A), C30A(H30A), C33A(H33A), C34A(H34A),
 C35A(H35A), C36A(H36A), C37A(H37A), C6C(H6C), C7C(H7C), C8C(H8C), C11C(H11C),
 C12C(H12C), C13C(H13C), C14C(H14C), C18C(H18C), C19C(H19C), C21C(H21C),
 C22C(H22C), C26C(H26C), C27C(H27C), C28C(H28C), C29C(H29C), C30C(H30C),
 C33C(H33C), C34C(H34C), C35C(H35C), C36C(H36C), C37C(H37C)
3.d Idealised Me refined as rotating group:
 C4(H4A,H4B,H4C), C23(H23A,H23B,H23C), C4B(H4BA,H4BB,H4BC), C23B(H23D,H23E,
 H23F), C4A(H4AA,H4AB,H4AC), C23A(H23G,H23H,H23I), C4C(H4CA,H4CB,H4CC),
 C23C(H23J,H23K,H23L)
;
_shelx_shelxl_version_number 2014/7
_olex2_submission_special_instructions 'No special instructions were received'

loop_
_space_group_symop_operation_xyz
'x, y, z'

loop_
_atom_site_label
_atom_site_type_symbol
_atom_site_fract_x
_atom_site_fract_y
_atom_site_fract_z
_atom_site_U_iso_or_equiv
_atom_site_adp_type
_atom_site_occupancy
_atom_site_site_symmetry_order
_atom_site_calc_flag
_atom_site_refinement_flags_posn
_atom_site_refinement_flags_adp
O1 O 0.4258 0.9054 0.1323 0.0832(12) Uani 1 1 d . .
O2 O 0.6857 0.6872 0.4607 0.1121(19) Uani 1 1 d . .
O3 O 0.5563 0.4266 0.4119 0.1108(19) Uani 1 1 d . .
N1 N 0.3458 1.0502 0.1607 0.0662(11) Uani 1 1 d . .
N2 N 0.3269 1.0921 0.2103 0.0696(11) Uani 1 1 d . .
N3 N 0.5338 0.6077 0.3766 0.0806(14) Uani 1 1 d . .
N4 N 0.5919 0.5696 0.4260 0.0743(12) Uani 1 1 d . .
C1 C 0.4030 0.9589 0.1674 0.0689(13) Uani 1 1 d . .
C2 C 0.4320 0.9370 0.2276 0.0669(13) Uani 1 1 d . .
C3 C 0.3745 1.0299 0.2479 0.0678(13) Uani 1 1 d . .
C4 C 0.3584 1.0528 0.3059 0.089(2) Uani 1 1 d . .
H4A H 0.3284 1.1175 0.3071 0.134 Uiso 1 1 calc GR .
H4B H 0.4558 1.0325 0.3220 0.134 Uiso 1 1 calc GR .
H4C H 0.2808 1.0230 0.3255 0.134 Uiso 1 1 calc GR .
C5 C 0.3393 0.8622 0.2523 0.0731(14) Uani 1 1 d . .
H5 H 0.3637 0.8130 0.2280 0.088 Uiso 1 1 calc R .
C6 C 0.3907 0.8216 0.3057 0.0768(15) Uani 1 1 d . .
H6 H 0.3903 0.8604 0.3327 0.092 Uiso 1 1 calc R .
C7 C 0.4376 0.7334 0.3176 0.0785(15) Uani 1 1 d . .
H7 H 0.4346 0.6943 0.2910 0.094 Uiso 1 1 calc R .
C8 C 0.4934 0.6936 0.3698 0.0756(15) Uani 1 1 d . .
H8 H 0.4994 0.7301 0.3974 0.091 Uiso 1 1 calc R .
C9 C 0.6667 0.6092 0.4637 0.0767(15) Uani 1 1 d . .
C10 C 0.7220 0.5342 0.5045 0.0742(15) Uani 1 1 d . .
C11 C 0.7979 0.5359 0.5508 0.097(2) Uani 1 1 d . .
H11 H 0.8254 0.5890 0.5601 0.116 Uiso 1 1 calc R .
C12 C 0.8317 0.4527 0.5832 0.107(3) Uani 1 1 d . .
H12 H 0.8788 0.4515 0.6155 0.129 Uiso 1 1 calc R .
C13 C 0.7971 0.3743 0.5684 0.103(2) Uani 1 1 d . .
H13 H 0.8224 0.3202 0.5902 0.124 Uiso 1 1 calc R .
C14 C 0.7238 0.3745 0.5206 0.0895(19) Uani 1 1 d . .
H14 H 0.7017 0.3208 0.5100 0.107 Uiso 1 1 calc R .
C15 C 0.6849 0.4548 0.4898 0.0727(14) Uani 1 1 d . .
C16 C 0.6035 0.4761 0.4386 0.0785(16) Uani 1 1 d . .
C17 C 0.2968 1.1048 0.1133 0.0649(12) Uani 1 1 d . .
C18 C 0.2773 1.0654 0.0672 0.091(2) Uani 1 1 d . .
H18 H 0.2956 1.0024 0.0666 0.109 Uiso 1 1 calc R .
C19 C 0.2295 1.1222 0.0210 0.094(2) Uani 1 1 d . .
H19 H 0.2216 1.0956 -0.0107 0.113 Uiso 1 1 calc R .
C20 C 0.1937 1.2154 0.0207 0.0805(17) Uani 1 1 d . .
C21 C 0.2167 1.2520 0.0685 0.093(2) Uani 1 1 d . .
H21 H 0.1968 1.3149 0.0698 0.111 Uiso 1 1 calc R .
C22 C 0.2684 1.1967 0.1138 0.087(2) Uani 1 1 d . .
H22 H 0.2838 1.2229 0.1449 0.104 Uiso 1 1 calc R .
C23 C 0.1337 1.2741 -0.0275 0.105(3) Uani 1 1 d . .
H23A H 0.0324 1.2634 -0.0335 0.157 Uiso 1 1 calc GR .
H23B H 0.2023 1.2598 -0.0588 0.157 Uiso 1 1 calc GR .
H23C H 0.1275 1.3369 -0.0214 0.157 Uiso 1 1 calc GR .
C24 C 0.1636 0.8959 0.2516 0.0926(19) Uani 1 1 d . .
H24A H 0.1350 0.9473 0.2735 0.111 Uiso 1 1 calc R .
H24B H 0.1379 0.9172 0.2147 0.111 Uiso 1 1 calc R .
C25 C 0.0695 0.8240 0.2726 0.0888(19) Uani 1 1 d . .
C26 C -0.0239 0.8312 0.3181 0.0922(19) Uani 1 1 d . .
H26 H -0.0298 0.8821 0.3374 0.111 Uiso 1 1 calc R .
C27 C -0.1102 0.7672 0.3372 0.107(2) Uani 1 1 d . .
H27 H -0.1779 0.7761 0.3678 0.129 Uiso 1 1 calc R .
C28 C -0.0967 0.6890 0.3109 0.120(3) Uani 1 1 d . .
H28 H -0.1524 0.6437 0.3242 0.144 Uiso 1 1 calc R .
C29 C -0.0044 0.6794 0.2669 0.147(4) Uani 1 1 d . U
H29 H 0.0074 0.6258 0.2499 0.177 Uiso 1 1 calc R .
C30 C 0.0783 0.7487 0.2446 0.148(5) Uani 1 1 d . .
H30 H 0.1368 0.7430 0.2118 0.177 Uiso 1 1 calc R .
C31 C 0.6085 0.9042 0.2327 0.0798(16) Uani 1 1 d . .
H31A H 0.6290 0.8984 0.2709 0.096 Uiso 1 1 calc R .
H31B H 0.6373 0.8441 0.2197 0.096 Uiso 1 1 calc R .
C32 C 0.7119 0.9658 0.2022 0.0791(16) Uani 1 1 d . .
C33 C 0.7657 0.9522 0.1512 0.118(3) Uani 1 1 d . .
H33 H 0.7445 0.9036 0.1343 0.142 Uiso 1 1 calc R .
C34 C 0.8567 1.0142 0.1229 0.145(4) Uani 1 1 d . .
H34 H 0.8893 1.0092 0.0865 0.174 Uiso 1 1 calc R .
C35 C 0.8956 1.0827 0.1513 0.142(4) Uani 1 1 d . U
H35 H 0.9557 1.1231 0.1339 0.170 Uiso 1 1 calc R .
C36 C 0.8467 1.0893 0.2023 0.118(3) Uani 1 1 d . .
H36 H 0.8748 1.1337 0.2211 0.141 Uiso 1 1 calc R .
C37 C 0.7567 1.0330 0.2278 0.099(2) Uani 1 1 d . .
H37 H 0.7236 1.0397 0.2640 0.119 Uiso 1 1 calc R .
O1B O 0.6045 -0.0526 0.7821 0.0700(10) Uani 1 1 d . .
O2B O 0.1854 0.3880 0.5218 0.0958(14) Uani 1 1 d . .
O3B O 0.4548 0.5473 0.6182 0.0864(12) Uani 1 1 d . .
N1B N 0.5771 0.0129 0.8637 0.0552(9) Uani 1 1 d . .
N2B N 0.5228 0.1007 0.8818 0.0569(9) Uani 1 1 d . .
N3B N 0.3807 0.3615 0.6055 0.0695(11) Uani 1 1 d . .
N4B N 0.3315 0.4475 0.5794 0.0706(12) Uani 1 1 d . .
C1B C 0.5681 0.0123 0.8091 0.0506(9) Uani 1 1 d . .
C2B C 0.5001 0.1103 0.7888 0.0513(10) Uani 1 1 d . .
C3B C 0.4818 0.1556 0.8412 0.0528(10) Uani 1 1 d . .
C4B C 0.4189 0.2533 0.8475 0.0720(14) Uani 1 1 d . .
H4BA H 0.4037 0.2629 0.8854 0.108 Uiso 1 1 calc GR .
H4BB H 0.3216 0.2704 0.8310 0.108 Uiso 1 1 calc GR .
H4BC H 0.4907 0.2898 0.8303 0.108 Uiso 1 1 calc GR .
C5B C 0.6167 0.1475 0.7449 0.0557(10) Uani 1 1 d . .
H5B H 0.6336 0.1072 0.7154 0.067 Uiso 1 1 calc R .
C6B C 0.5598 0.2421 0.7210 0.0583(11) Uani 1 1 d . .
H6B H 0.5686 0.2903 0.7407 0.070 Uiso 1 1 calc R .
C7B C 0.4982 0.2615 0.6739 0.0619(11) Uani 1 1 d . .
H7B H 0.4868 0.2133 0.6545 0.074 Uiso 1 1 calc R .
C8B C 0.4470 0.3532 0.6502 0.0622(12) Uani 1 1 d . .
H8B H 0.4616 0.4038 0.6667 0.075 Uiso 1 1 calc R .
C9B C 0.2389 0.4513 0.5345 0.0759(15) Uani 1 1 d . .
C10B C 0.2212 0.5445 0.5103 0.0780(16) Uani 1 1 d . .
C11B C 0.1396 0.5839 0.4665 0.098(2) Uani 1 1 d . .
H11B H 0.0845 0.5509 0.4479 0.117 Uiso 1 1 calc R .
C12B C 0.1427 0.6734 0.4516 0.115(3) Uani 1 1 d . .
H12B H 0.0889 0.7023 0.4221 0.138 Uiso 1 1 calc R .
C13B C 0.2256 0.7223 0.4799 0.110(3) Uani 1 1 d . .
H13B H 0.2269 0.7831 0.4685 0.132 Uiso 1 1 calc R .
C14B C 0.3050 0.6829 0.5239 0.090(2) Uani 1 1 d . .
H14B H 0.3589 0.7160 0.5429 0.108 Uiso 1 1 calc R .
C15B C 0.3020 0.5922 0.5389 0.0720(15) Uani 1 1 d . .
C16B C 0.3755 0.5311 0.5836 0.0690(13) Uani 1 1 d . .
C17B C 0.6154 -0.0607 0.9033 0.0614(11) Uani 1 1 d . .
C18B C 0.7119 -0.1409 0.8893 0.0722(14) Uani 1 1 d . .
H18B H 0.7540 -0.1465 0.8540 0.087 Uiso 1 1 calc R .
C19B C 0.7444 -0.2128 0.9295 0.100(2) Uani 1 1 d . .
H19B H 0.8026 -0.2679 0.9198 0.120 Uiso 1 1 calc R .
C20B C 0.6921 -0.2041 0.9833 0.114(3) Uani 1 1 d . .
C21B C 0.6016 -0.1258 0.9952 0.130(4) Uani 1 1 d . .
H21B H 0.5632 -0.1194 1.0309 0.156 Uiso 1 1 calc R .
C22B C 0.5613 -0.0517 0.9555 0.095(2) Uani 1 1 d . .
H22B H 0.4987 0.0022 0.9653 0.114 Uiso 1 1 calc R .
C23B C 0.7318 -0.2852 1.0237 0.160(5) Uani 1 1 d . U
H23D H 0.6887 -0.3350 1.0137 0.240 Uiso 1 1 calc GR .
H23E H 0.6898 -0.2696 1.0592 0.240 Uiso 1 1 calc GR .
H23F H 0.8424 -0.3027 1.0240 0.240 Uiso 1 1 calc GR .
C24B C 0.7753 0.1440 0.7687 0.0682(13) Uani 1 1 d . .
H24C H 0.7623 0.1847 0.7974 0.082 Uiso 1 1 calc R .
H24D H 0.8128 0.0827 0.7843 0.082 Uiso 1 1 calc R .
C25B C 0.8932 0.1712 0.7259 0.0650(13) Uani 1 1 d . .
C26B C 0.9574 0.1130 0.6870 0.0872(18) Uani 1 1 d . .
H26B H 0.9327 0.0551 0.6883 0.105 Uiso 1 1 calc R .
C27B C 1.0608 0.1416 0.6450 0.111(3) Uani 1 1 d . .
H27B H 1.0992 0.1039 0.6176 0.133 Uiso 1 1 calc R .
C28B C 1.1045 0.2246 0.6446 0.103(3) Uani 1 1 d . .
H28B H 1.1731 0.2433 0.6172 0.124 Uiso 1 1 calc R .
C29B C 1.0479 0.2778 0.6836 0.099(2) Uani 1 1 d . .
H29B H 1.0814 0.3329 0.6841 0.118 Uiso 1 1 calc R .
C30B C 0.9406 0.2541 0.7237 0.0799(16) Uani 1 1 d . .
H30B H 0.8998 0.2947 0.7495 0.096 Uiso 1 1 calc R .
C31B C 0.3434 0.1108 0.7643 0.0592(11) Uani 1 1 d . .
H31C H 0.2925 0.1735 0.7567 0.071 Uiso 1 1 calc R .
H31D H 0.3637 0.0833 0.7301 0.071 Uiso 1 1 calc R .
C32B C 0.2345 0.0609 0.8005 0.0596(11) Uani 1 1 d . .
C33B C 0.1545 0.0983 0.8459 0.0809(16) Uani 1 1 d . .
H33B H 0.1667 0.1556 0.8541 0.097 Uiso 1 1 calc R .
C34B C 0.0549 0.0503 0.8798 0.101(2) Uani 1 1 d . .
H34B H 0.0045 0.0754 0.9107 0.122 Uiso 1 1 calc R .
C35B C 0.0327 -0.0311 0.8677 0.093(2) Uani 1 1 d . U
H35B H -0.0322 -0.0628 0.8903 0.111 Uiso 1 1 calc R .
C36B C 0.1046 -0.0675 0.8224 0.107(3) Uani 1 1 d . .
H36B H 0.0857 -0.1232 0.8137 0.128 Uiso 1 1 calc R .
C37B C 0.2074 -0.0224 0.7884 0.0828(17) Uani 1 1 d . .
H37B H 0.2570 -0.0488 0.7578 0.099 Uiso 1 1 calc R .
O1A O 0.5887 0.4512 0.7777 0.0674(9) Uani 1 1 d . .
O2A O 0.2632 0.9039 0.5085 0.178(4) Uani 1 1 d . U
O3A O 0.4982 1.0441 0.6224 0.1101(18) Uani 1 1 d . U
N1A N 0.5675 0.5047 0.8628 0.0574(9) Uani 1 1 d . .
N2A N 0.5193 0.5891 0.8856 0.0584(9) Uani 1 1 d . .
N3A N 0.4167 0.8663 0.6010 0.0805(14) Uani 1 1 d . .
N4A N 0.3879 0.9536 0.5751 0.0844(15) Uani 1 1 d . .
C1A C 0.5559 0.5122 0.8081 0.0501(9) Uani 1 1 d . .
C2A C 0.4911 0.6123 0.7922 0.0528(10) Uani 1 1 d . .
C3A C 0.4789 0.6498 0.8470 0.0557(10) Uani 1 1 d . .
C4A C 0.4244 0.7467 0.8588 0.0774(15) Uani 1 1 d . .
H4AA H 0.3227 0.7677 0.8461 0.116 Uiso 1 1 calc GR .
H4AB H 0.4945 0.7835 0.8408 0.116 Uiso 1 1 calc GR .
H4AC H 0.4209 0.7511 0.8972 0.116 Uiso 1 1 calc GR .
C5A C 0.6045 0.6506 0.7498 0.0563(10) Uani 1 1 d . .
H5A H 0.6233 0.6102 0.7203 0.068 Uiso 1 1 calc R .
C6A C 0.5462 0.7451 0.7249 0.0581(11) Uani 1 1 d . .
H6A H 0.5414 0.7934 0.7462 0.070 Uiso 1 1 calc R .
C7A C 0.5009 0.7645 0.6744 0.0628(12) Uani 1 1 d . .
H7A H 0.4943 0.7165 0.6541 0.075 Uiso 1 1 calc R .
C8A C 0.4614 0.8567 0.6496 0.0644(12) Uani 1 1 d . .
H8A H 0.4682 0.9068 0.6680 0.077 Uiso 1 1 calc R .
C9A C 0.3211 0.9624 0.5251 0.120(3) Uani 1 1 d . .
C10A C 0.3356 1.0546 0.4994 0.102(2) Uani 1 1 d . .
C11A C 0.2877 1.0983 0.4504 0.130(4) Uani 1 1 d . .
H11A H 0.2398 1.0700 0.4266 0.156 Uiso 1 1 calc R .
C12A C 0.3140 1.1844 0.4388 0.129(4) Uani 1 1 d . .
H12A H 0.2833 1.2155 0.4061 0.155 Uiso 1 1 calc R .
C13A C 0.3821 1.2265 0.4724 0.111(2) Uani 1 1 d . U
H13A H 0.3970 1.2859 0.4626 0.133 Uiso 1 1 calc R .
C14A C 0.4312 1.1834 0.5218 0.102(2) Uani 1 1 d . U
H14A H 0.4792 1.2125 0.5452 0.123 Uiso 1 1 calc R .
C15A C 0.4059 1.0960 0.5344 0.087(2) Uani 1 1 d . .
C16A C 0.4413 1.0312 0.5832 0.0822(19) Uani 1 1 d . .
C17A C 0.5988 0.4235 0.8983 0.0585(11) Uani 1 1 d . .
C18A C 0.5177 0.4183 0.9474 0.0802(17) Uani 1 1 d . .
H18A H 0.4448 0.4678 0.9580 0.096 Uiso 1 1 calc R .
C19A C 0.5451 0.3388 0.9812 0.092(2) Uani 1 1 d . .
H19A H 0.4865 0.3337 1.0139 0.110 Uiso 1 1 calc R .
C20A C 0.6598 0.2664 0.9666 0.091(2) Uani 1 1 d . .
C21A C 0.7358 0.2732 0.9187 0.0837(18) Uani 1 1 d . .
H21A H 0.8098 0.2239 0.9084 0.100 Uiso 1 1 calc R .
C22A C 0.7094 0.3509 0.8833 0.0674(13) Uani 1 1 d . .
H22A H 0.7654 0.3540 0.8500 0.081 Uiso 1 1 calc R .
C23A C 0.6906 0.1795 1.0052 0.148(5) Uani 1 1 d . .
H23G H 0.7471 0.1304 0.9856 0.222 Uiso 1 1 calc GR .
H23H H 0.5938 0.1643 1.0202 0.222 Uiso 1 1 calc GR .
H23I H 0.7503 0.1895 1.0341 0.222 Uiso 1 1 calc GR .
C24A C 0.7620 0.6484 0.7733 0.0673(13) Uani 1 1 d . .
H24E H 0.7471 0.6875 0.8029 0.081 Uiso 1 1 calc R .
H24F H 0.8016 0.5868 0.7880 0.081 Uiso 1 1 calc R .
C25A C 0.8779 0.6785 0.7323 0.0658(13) Uani 1 1 d . .
C26A C 0.9436 0.6254 0.6907 0.097(2) Uani 1 1 d . .
H26A H 0.9166 0.5686 0.6895 0.116 Uiso 1 1 calc R .
C27A C 1.0443 0.6531 0.6521 0.113(3) Uani 1 1 d . .
H27A H 1.0835 0.6160 0.6244 0.136 Uiso 1 1 calc R .
C28A C 1.0912 0.7373 0.6530 0.105(3) Uani 1 1 d . .
H28A H 1.1623 0.7558 0.6265 0.126 Uiso 1 1 calc R .
C29A C 1.0333 0.7893 0.6917 0.093(2) Uani 1 1 d . .
H29A H 1.0636 0.8453 0.6927 0.112 Uiso 1 1 calc R .
C30A C 0.9244 0.7612 0.7325 0.0775(15) Uani 1 1 d . .
H30A H 0.8841 0.7993 0.7596 0.093 Uiso 1 1 calc R .
C31A C 0.3297 0.6187 0.7695 0.0640(12) Uani 1 1 d . .
H31E H 0.2823 0.6824 0.7639 0.077 Uiso 1 1 calc R .
H31F H 0.3442 0.5939 0.7344 0.077 Uiso 1 1 calc R .
C32A C 0.2191 0.5694 0.8055 0.0654(12) Uani 1 1 d . .
C33A C 0.1386 0.6067 0.8514 0.0844(17) Uani 1 1 d . .
H33A H 0.1517 0.6640 0.8595 0.101 Uiso 1 1 calc R .
C34A C 0.0404 0.5610 0.8850 0.097(2) Uani 1 1 d . .
H34A H -0.0102 0.5869 0.9156 0.117 Uiso 1 1 calc R .
C35A C 0.0182 0.4787 0.8732 0.095(2) Uani 1 1 d . .
H35A H -0.0479 0.4479 0.8959 0.114 Uiso 1 1 calc R .
C36A C 0.0911 0.4402 0.8287 0.107(3) Uani 1 1 d . .
H36A H 0.0740 0.3836 0.8209 0.129 Uiso 1 1 calc R .
C37A C 0.1936 0.4859 0.7938 0.0895(19) Uani 1 1 d . .
H37A H 0.2431 0.4595 0.7632 0.107 Uiso 1 1 calc R .
O1C O 0.4135 0.4122 0.1199 0.0767(10) Uani 1 1 d . .
O2C O 0.6295 -0.0594 0.3941 0.125(2) Uani 1 1 d . U
O3C O 0.8064 0.1837 0.4490 0.125(2) Uani 1 1 d . U
N1C N 0.4660 0.5495 0.1396 0.0647(10) Uani 1 1 d . .
N2C N 0.5425 0.5820 0.1795 0.0717(12) Uani 1 1 d . .
N3C N 0.6602 0.1179 0.3586 0.0905(17) Uani 1 1 d . .
N4C N 0.7093 0.0750 0.4084 0.0837(15) Uani 1 1 d . .
C1C C 0.4723 0.4586 0.1468 0.0673(13) Uani 1 1 d . .
C2C C 0.5662 0.4253 0.1961 0.0707(13) Uani 1 1 d . .
C3C C 0.5989 0.5129 0.2114 0.0712(13) Uani 1 1 d . .
C4C C 0.6882 0.5258 0.2570 0.0908(19) Uani 1 1 d . .
H4CA H 0.7267 0.5819 0.2498 0.136 Uiso 1 1 calc GR .
H4CB H 0.7736 0.4759 0.2611 0.136 Uiso 1 1 calc GR .
H4CC H 0.6223 0.5279 0.2898 0.136 Uiso 1 1 calc GR .
C5C C 0.4614 0.3777 0.2381 0.0734(14) Uani 1 1 d . .
H5C H 0.4297 0.3292 0.2203 0.088 Uiso 1 1 calc R .
C6C C 0.5407 0.3339 0.2880 0.0777(15) Uani 1 1 d . .
H6C H 0.5647 0.3722 0.3121 0.093 Uiso 1 1 calc R .
C7C C 0.5786 0.2456 0.3004 0.0788(16) Uani 1 1 d . .
H7C H 0.5662 0.2074 0.2744 0.095 Uiso 1 1 calc R .
C8C C 0.6379 0.2032 0.3511 0.0785(15) Uani 1 1 d . .
H8C H 0.6591 0.2382 0.3775 0.094 Uiso 1 1 calc R .
C9C C 0.6893 -0.0149 0.4209 0.088(2) Uani 1 1 d . .
C10C C 0.7534 -0.0434 0.4746 0.0820(17) Uani 1 1 d . .
C11C C 0.7582 -0.1239 0.5085 0.097(2) Uani 1 1 d . .
H11C H 0.7151 -0.1719 0.4993 0.117 Uiso 1 1 calc R .
C12C C 0.8290 -0.1283 0.5559 0.113(3) Uani 1 1 d . .
H12C H 0.8446 -0.1829 0.5777 0.136 Uiso 1 1 calc R .
C13C C 0.8778 -0.0539 0.5720 0.141(4) Uani 1 1 d . .
H13C H 0.9282 -0.0607 0.6040 0.169 Uiso 1 1 calc R .
C14C C 0.8562 0.0288 0.5436 0.125(4) Uani 1 1 d . .
H14C H 0.8744 0.0805 0.5579 0.151 Uiso 1 1 calc R .
C15C C 0.8048 0.0315 0.4916 0.096(2) Uani 1 1 d . .
C16C C 0.7789 0.1082 0.4487 0.0868(19) Uani 1 1 d . .
C17C C 0.3908 0.6144 0.1005 0.0619(11) Uani 1 1 d . .
C18C C 0.3467 0.7048 0.1103 0.090(2) Uani 1 1 d . .
H18C H 0.3713 0.7240 0.1425 0.108 Uiso 1 1 calc R .
C19C C 0.2673 0.7669 0.0735 0.095(2) Uani 1 1 d . .
H19C H 0.2387 0.8273 0.0815 0.114 Uiso 1 1 calc R .
C20C C 0.2289 0.7420 0.0251 0.0845(18) Uani 1 1 d . .
C21C C 0.2779 0.6522 0.0154 0.094(2) Uani 1 1 d . .
H21C H 0.2581 0.6336 -0.0176 0.112 Uiso 1 1 calc R .
C22C C 0.3537 0.5891 0.0516 0.0837(18) Uani 1 1 d . .
H22C H 0.3809 0.5286 0.0436 0.100 Uiso 1 1 calc R .
C23C C 0.1432 0.8110 -0.0146 0.113(3) Uani 1 1 d . .
H23J H 0.1064 0.7805 -0.0417 0.169 Uiso 1 1 calc GR .
H23K H 0.2114 0.8500 -0.0315 0.169 Uiso 1 1 calc GR .
H23L H 0.0568 0.8469 0.0041 0.169 Uiso 1 1 calc GR .
C24C C 0.3127 0.4446 0.2541 0.098(2) Uani 1 1 d . .
H24G H 0.3408 0.4928 0.2724 0.117 Uiso 1 1 calc R .
H24H H 0.2636 0.4722 0.2214 0.117 Uiso 1 1 calc R .
C25C C 0.1972 0.4001 0.2907 0.0869(18) Uani 1 1 d . .
C26C C 0.1573 0.4284 0.3430 0.121(3) Uani 1 1 d . .
H26C H 0.2009 0.4748 0.3542 0.145 Uiso 1 1 calc R .
C27C C 0.0545 0.3885 0.3780 0.142(4) Uani 1 1 d . .
H27C H 0.0338 0.4059 0.4132 0.171 Uiso 1 1 calc R .
C28C C -0.0156 0.3250 0.3616 0.121(3) Uani 1 1 d . .
H28C H -0.0900 0.3013 0.3845 0.145 Uiso 1 1 calc R .
C29C C 0.0210 0.2962 0.3131 0.121(3) Uani 1 1 d . .
H29C H -0.0255 0.2502 0.3029 0.145 Uiso 1 1 calc R .
C30C C 0.1277 0.3324 0.2764 0.107(3) Uani 1 1 d . .
H30C H 0.1512 0.3104 0.2424 0.129 Uiso 1 1 calc R .
C31C C 0.7158 0.3585 0.1786 0.0797(16) Uani 1 1 d . .
H31G H 0.7779 0.3394 0.2097 0.096 Uiso 1 1 calc R .
H31H H 0.6875 0.3047 0.1664 0.096 Uiso 1 1 calc R .
C32C C 0.8133 0.4030 0.1327 0.0779(15) Uani 1 1 d . .
C33C C 0.7799 0.4033 0.0807 0.097(2) Uani 1 1 d . .
H33C H 0.7042 0.3721 0.0723 0.116 Uiso 1 1 calc R .
C34C C 0.8618 0.4521 0.0377 0.121(3) Uani 1 1 d . .
H34C H 0.8359 0.4543 0.0019 0.145 Uiso 1 1 calc R .
C35C C 0.9753 0.4939 0.0500 0.119(3) Uani 1 1 d . .
H35C H 1.0296 0.5253 0.0232 0.143 Uiso 1 1 calc R .
C36C C 1.0100 0.4888 0.1058 0.121(3) Uani 1 1 d . .
H36C H 1.0882 0.5175 0.1150 0.146 Uiso 1 1 calc R .
C37C C 0.9348 0.4448 0.1445 0.099(2) Uani 1 1 d . .
H37C H 0.9626 0.4415 0.1801 0.119 Uiso 1 1 calc R .

loop_
_atom_site_aniso_label
_atom_site_aniso_U_11
_atom_site_aniso_U_22
_atom_site_aniso_U_33
_atom_site_aniso_U_23
_atom_site_aniso_U_13
_atom_site_aniso_U_12
O1 0.125(4) 0.057(2) 0.067(2) -0.0084(17) -0.017(2) -0.008(2)
O2 0.163(6) 0.075(3) 0.108(4) 0.013(3) -0.038(4) -0.046(3)
O3 0.170(6) 0.068(3) 0.101(3) 0.004(2) -0.052(4) -0.027(3)
N1 0.087(3) 0.060(2) 0.053(2) -0.0012(17) -0.013(2) -0.015(2)
N2 0.093(3) 0.062(2) 0.055(2) -0.0019(18) -0.013(2) -0.014(2)
N3 0.109(4) 0.066(3) 0.063(3) 0.014(2) -0.010(2) -0.015(3)
N4 0.099(4) 0.062(2) 0.059(2) 0.0146(19) -0.009(2) -0.016(2)
C1 0.082(4) 0.060(3) 0.065(3) 0.004(2) -0.018(3) -0.013(3)
C2 0.084(4) 0.063(3) 0.056(3) 0.002(2) -0.015(2) -0.017(3)
C3 0.083(4) 0.068(3) 0.055(3) 0.004(2) -0.015(2) -0.020(3)
C4 0.124(6) 0.085(4) 0.058(3) -0.002(3) -0.017(3) -0.016(4)
C5 0.079(4) 0.064(3) 0.076(3) 0.012(2) -0.012(3) -0.016(3)
C6 0.092(4) 0.069(3) 0.067(3) 0.012(2) -0.006(3) -0.019(3)
C7 0.091(4) 0.068(3) 0.073(3) 0.013(3) -0.008(3) -0.015(3)
C8 0.086(4) 0.068(3) 0.069(3) 0.013(2) -0.004(3) -0.014(3)
C9 0.090(4) 0.066(3) 0.076(3) 0.002(3) 0.000(3) -0.024(3)
C10 0.077(4) 0.082(4) 0.060(3) 0.007(3) -0.009(3) -0.011(3)
C11 0.098(5) 0.104(5) 0.094(5) -0.005(4) -0.031(4) -0.022(4)
C12 0.112(6) 0.118(6) 0.088(5) 0.018(4) -0.037(4) -0.012(5)
C13 0.105(5) 0.101(5) 0.097(5) 0.029(4) -0.029(4) -0.012(4)
C14 0.102(5) 0.073(4) 0.089(4) 0.018(3) -0.019(4) -0.011(3)
C15 0.080(4) 0.064(3) 0.070(3) 0.009(2) -0.007(3) -0.010(3)
C16 0.106(5) 0.059(3) 0.072(3) 0.002(3) -0.015(3) -0.019(3)
C17 0.076(3) 0.069(3) 0.049(2) 0.004(2) -0.008(2) -0.014(3)
C18 0.131(6) 0.069(3) 0.069(3) -0.006(3) -0.030(4) 0.003(4)
C19 0.118(6) 0.096(5) 0.062(3) -0.009(3) -0.027(3) 0.005(4)
C20 0.083(4) 0.096(4) 0.053(3) 0.010(3) -0.009(3) 0.003(3)
C21 0.134(6) 0.067(3) 0.071(4) 0.011(3) -0.023(4) -0.005(4)
C22 0.135(6) 0.070(3) 0.054(3) 0.004(2) -0.019(3) -0.013(4)
C23 0.113(6) 0.120(6) 0.066(4) 0.029(4) -0.014(4) 0.002(5)
C24 0.086(4) 0.081(4) 0.109(5) 0.021(3) -0.018(4) -0.019(3)
C25 0.080(4) 0.095(5) 0.093(4) 0.015(3) -0.025(3) -0.022(4)
C26 0.095(5) 0.097(5) 0.089(4) 0.004(4) -0.016(4) -0.031(4)
C27 0.107(6) 0.122(7) 0.095(5) 0.012(4) -0.008(4) -0.037(5)
C28 0.118(7) 0.119(7) 0.136(7) 0.000(6) 0.001(6) -0.065(6)
C29 0.147(4) 0.147(4) 0.150(4) -0.017(2) -0.009(2) -0.032(2)
C30 0.127(8) 0.173(11) 0.171(10) -0.068(9) 0.043(7) -0.093(8)
C31 0.089(4) 0.074(3) 0.075(3) 0.010(3) -0.018(3) -0.014(3)
C32 0.076(4) 0.078(4) 0.081(4) 0.013(3) -0.013(3) -0.013(3)
C33 0.106(6) 0.147(8) 0.098(6) 0.011(5) 0.012(5) -0.035(6)
C34 0.119(7) 0.183(11) 0.112(7) 0.031(7) 0.026(6) -0.009(7)
C35 0.123(5) 0.137(6) 0.156(6) 0.013(5) -0.006(5) -0.015(5)
C36 0.100(6) 0.097(5) 0.155(8) 0.019(5) -0.009(5) -0.030(5)
C37 0.082(4) 0.084(4) 0.132(6) -0.001(4) -0.012(4) -0.020(4)
O1B 0.092(3) 0.0559(19) 0.063(2) -0.0150(16) -0.0018(18) -0.0120(18)
O2B 0.108(4) 0.082(3) 0.102(3) 0.001(2) -0.031(3) -0.023(3)
O3B 0.109(3) 0.073(2) 0.077(3) 0.005(2) -0.012(2) -0.021(2)
N1B 0.066(2) 0.0456(18) 0.054(2) 0.0002(15) -0.0106(17) -0.0099(17)
N2B 0.067(2) 0.051(2) 0.054(2) -0.0053(16) -0.0081(17) -0.0111(18)
N3B 0.076(3) 0.059(2) 0.072(3) 0.0086(19) -0.011(2) -0.011(2)
N4B 0.079(3) 0.058(2) 0.069(3) 0.0079(19) -0.006(2) -0.005(2)
C1B 0.058(2) 0.046(2) 0.048(2) -0.0021(17) -0.0046(18) -0.0115(19)
C2B 0.057(2) 0.045(2) 0.053(2) 0.0021(17) -0.0092(19) -0.0136(19)
C3B 0.057(2) 0.051(2) 0.054(2) -0.0061(18) -0.0032(19) -0.019(2)
C4B 0.078(3) 0.050(3) 0.089(4) -0.005(2) -0.008(3) -0.013(2)
C5B 0.052(2) 0.063(3) 0.054(2) 0.0047(19) -0.0075(19) -0.017(2)
C6B 0.064(3) 0.056(2) 0.056(2) 0.006(2) -0.007(2) -0.020(2)
C7B 0.069(3) 0.062(3) 0.056(3) 0.006(2) -0.008(2) -0.020(2)
C8B 0.071(3) 0.059(3) 0.058(3) 0.002(2) -0.002(2) -0.017(2)
C9B 0.083(4) 0.073(3) 0.068(3) 0.002(3) -0.006(3) -0.009(3)
C10B 0.087(4) 0.075(3) 0.064(3) 0.008(3) 0.000(3) -0.005(3)
C11B 0.103(5) 0.101(5) 0.085(4) 0.002(4) -0.023(4) -0.006(4)
C12B 0.138(8) 0.093(5) 0.105(6) 0.022(4) -0.029(5) -0.002(5)
C13B 0.144(8) 0.068(4) 0.109(6) 0.023(4) -0.008(5) -0.008(4)
C14B 0.120(6) 0.065(3) 0.077(4) 0.012(3) 0.002(4) -0.011(3)
C15B 0.082(4) 0.066(3) 0.058(3) 0.008(2) 0.007(3) -0.001(3)
C16B 0.079(3) 0.065(3) 0.059(3) 0.005(2) 0.004(2) -0.012(3)
C17B 0.059(3) 0.059(3) 0.065(3) 0.012(2) -0.008(2) -0.015(2)
C18B 0.070(3) 0.062(3) 0.083(4) 0.009(3) -0.014(3) -0.011(3)
C19B 0.082(4) 0.066(4) 0.146(7) 0.029(4) -0.030(4) -0.008(3)
C20B 0.095(5) 0.099(5) 0.132(7) 0.058(5) -0.009(5) -0.007(4)
C21B 0.121(7) 0.139(7) 0.102(6) 0.061(5) 0.020(5) 0.003(6)
C22B 0.104(5) 0.091(4) 0.074(4) 0.022(3) 0.007(3) 0.004(4)
C23B 0.158(8) 0.143(7) 0.158(8) 0.069(6) -0.012(7) -0.014(6)
C24B 0.056(3) 0.080(3) 0.070(3) 0.014(2) -0.015(2) -0.021(2)
C25B 0.052(3) 0.080(3) 0.061(3) 0.012(2) -0.012(2) -0.014(2)
C26B 0.069(4) 0.102(5) 0.092(4) -0.012(4) 0.002(3) -0.020(3)
C27B 0.071(4) 0.178(9) 0.082(4) -0.022(5) 0.004(3) -0.019(5)
C28B 0.063(4) 0.152(8) 0.092(5) 0.021(5) -0.008(3) -0.033(4)
C29B 0.078(4) 0.113(6) 0.111(5) 0.021(4) -0.019(4) -0.042(4)
C30B 0.070(3) 0.089(4) 0.085(4) 0.009(3) -0.006(3) -0.033(3)
C31B 0.057(3) 0.068(3) 0.056(2) 0.007(2) -0.013(2) -0.020(2)
C32B 0.052(2) 0.060(3) 0.069(3) 0.010(2) -0.019(2) -0.018(2)
C33B 0.069(3) 0.096(4) 0.082(4) 0.006(3) -0.001(3) -0.034(3)
C34B 0.072(4) 0.133(7) 0.095(5) 0.015(5) -0.010(3) -0.019(4)
C35B 0.070(3) 0.097(4) 0.107(4) 0.033(3) -0.013(3) -0.024(3)
C36B 0.078(4) 0.062(3) 0.185(9) 0.024(4) -0.043(5) -0.030(3)
C37B 0.075(4) 0.072(3) 0.105(5) -0.004(3) -0.023(3) -0.019(3)
O1A 0.094(3) 0.0531(18) 0.0558(18) -0.0084(14) -0.0100(17) -0.0120(17)
O2A 0.252(9) 0.141(6) 0.161(6) 0.027(5) -0.107(6) -0.071(6)
O3A 0.189(6) 0.076(3) 0.077(3) 0.008(2) -0.022(3) -0.055(3)
N1A 0.076(3) 0.0480(19) 0.0487(19) 0.0016(15) -0.0126(18) -0.0127(18)
N2A 0.077(3) 0.0473(19) 0.053(2) -0.0069(16) -0.0074(18) -0.0152(19)
N3A 0.115(4) 0.060(2) 0.068(3) 0.018(2) -0.021(3) -0.025(3)
N4A 0.126(5) 0.064(3) 0.063(3) 0.021(2) -0.023(3) -0.021(3)
C1A 0.060(2) 0.046(2) 0.045(2) 0.0011(17) -0.0090(18) -0.0126(19)
C2A 0.064(3) 0.043(2) 0.052(2) 0.0033(16) -0.0104(19) -0.0111(19)
C3A 0.063(3) 0.047(2) 0.059(2) -0.0032(19) -0.005(2) -0.014(2)
C4A 0.090(4) 0.053(3) 0.090(4) -0.011(3) -0.004(3) -0.012(3)
C5A 0.059(3) 0.057(2) 0.054(2) 0.0009(19) -0.008(2) -0.013(2)
C6A 0.067(3) 0.052(2) 0.056(2) 0.0060(19) -0.005(2) -0.017(2)
C7A 0.076(3) 0.054(3) 0.058(3) 0.011(2) -0.008(2) -0.018(2)
C8A 0.076(3) 0.057(3) 0.059(3) 0.013(2) -0.005(2) -0.018(2)
C9A 0.185(10) 0.088(5) 0.094(5) 0.028(4) -0.068(6) -0.040(5)
C10A 0.133(7) 0.083(4) 0.083(4) 0.030(3) -0.020(4) -0.018(4)
C11A 0.175(10) 0.121(7) 0.083(5) 0.038(5) -0.026(6) -0.016(7)
C12A 0.171(10) 0.098(5) 0.093(5) 0.046(4) 0.004(5) 0.007(6)
C13A 0.143(5) 0.083(4) 0.096(4) 0.012(3) 0.016(4) -0.011(4)
C14A 0.137(5) 0.077(3) 0.088(4) 0.002(3) 0.009(4) -0.020(4)
C15A 0.129(6) 0.059(3) 0.066(3) 0.006(2) 0.008(3) -0.008(3)
C16A 0.136(6) 0.051(3) 0.057(3) 0.001(2) 0.003(3) -0.017(3)
C17A 0.071(3) 0.051(2) 0.053(2) 0.0072(18) -0.012(2) -0.014(2)
C18A 0.108(5) 0.074(3) 0.055(3) 0.004(2) -0.005(3) -0.013(3)
C19A 0.132(6) 0.086(4) 0.060(3) 0.019(3) -0.014(3) -0.037(4)
C20A 0.123(6) 0.075(4) 0.080(4) 0.020(3) -0.044(4) -0.030(4)
C21A 0.088(4) 0.064(3) 0.096(4) 0.012(3) -0.034(4) -0.005(3)
C22A 0.067(3) 0.065(3) 0.071(3) 0.008(2) -0.015(2) -0.014(2)
C23A 0.207(13) 0.091(6) 0.145(8) 0.056(6) -0.063(9) -0.035(7)
C24A 0.064(3) 0.078(3) 0.061(3) 0.014(2) -0.014(2) -0.020(3)
C25A 0.054(3) 0.080(3) 0.061(3) 0.005(2) -0.011(2) -0.007(2)
C26A 0.077(4) 0.106(5) 0.109(5) -0.036(4) 0.006(4) -0.013(4)
C27A 0.082(5) 0.168(9) 0.088(5) -0.032(5) 0.016(4) -0.018(5)
C28A 0.066(4) 0.171(9) 0.072(4) 0.013(5) 0.001(3) -0.022(5)
C29A 0.085(4) 0.115(5) 0.084(4) 0.019(4) -0.010(3) -0.039(4)
C30A 0.075(4) 0.084(4) 0.075(3) 0.000(3) -0.003(3) -0.023(3)
C31A 0.064(3) 0.065(3) 0.064(3) 0.016(2) -0.018(2) -0.021(2)
C32A 0.059(3) 0.065(3) 0.073(3) 0.015(2) -0.019(2) -0.019(2)
C33A 0.077(4) 0.091(4) 0.090(4) 0.005(3) -0.001(3) -0.037(3)
C34A 0.080(4) 0.123(6) 0.088(4) 0.007(4) -0.009(3) -0.026(4)
C35A 0.068(4) 0.103(5) 0.105(5) 0.032(4) -0.004(3) -0.017(4)
C36A 0.078(4) 0.073(4) 0.173(9) 0.027(5) -0.033(5) -0.027(4)
C37A 0.073(4) 0.071(4) 0.126(6) 0.003(4) -0.015(4) -0.019(3)
O1C 0.094(3) 0.062(2) 0.079(2) -0.0029(18) -0.022(2) -0.022(2)
O2C 0.200(6) 0.072(3) 0.111(4) -0.005(3) -0.076(4) -0.013(3)
O3C 0.174(6) 0.094(3) 0.122(4) 0.028(3) -0.070(4) -0.058(4)
N1C 0.083(3) 0.061(2) 0.052(2) 0.0002(17) -0.0106(19) -0.019(2)
N2C 0.086(3) 0.068(3) 0.065(2) -0.006(2) -0.010(2) -0.023(2)
N3C 0.124(5) 0.085(3) 0.062(3) 0.012(2) -0.030(3) -0.019(3)
N4C 0.113(4) 0.074(3) 0.063(3) 0.009(2) -0.026(3) -0.012(3)
C1C 0.077(3) 0.060(3) 0.067(3) 0.000(2) -0.014(3) -0.017(3)
C2C 0.071(3) 0.071(3) 0.069(3) 0.003(2) -0.008(3) -0.013(3)
C3C 0.078(3) 0.078(3) 0.059(3) -0.004(2) -0.004(2) -0.017(3)
C4C 0.105(5) 0.107(5) 0.069(3) -0.006(3) -0.019(3) -0.036(4)
C5C 0.082(4) 0.069(3) 0.069(3) 0.010(2) -0.008(3) -0.018(3)
C6C 0.090(4) 0.077(3) 0.069(3) 0.006(3) -0.009(3) -0.027(3)
C7C 0.102(5) 0.075(3) 0.060(3) 0.008(3) -0.013(3) -0.023(3)
C8C 0.096(4) 0.077(4) 0.065(3) 0.007(3) -0.018(3) -0.026(3)
C9C 0.128(6) 0.062(3) 0.075(4) -0.003(3) -0.036(4) -0.006(3)
C10C 0.109(5) 0.067(3) 0.068(3) 0.008(3) -0.025(3) -0.011(3)
C11C 0.126(6) 0.066(3) 0.099(5) 0.009(3) -0.029(4) -0.013(4)
C12C 0.154(8) 0.094(5) 0.089(5) 0.030(4) -0.049(5) -0.018(5)
C13C 0.211(12) 0.127(7) 0.095(6) 0.043(5) -0.086(7) -0.052(8)
C14C 0.189(10) 0.102(5) 0.097(5) 0.017(4) -0.076(6) -0.041(6)
C15C 0.124(6) 0.090(4) 0.076(4) 0.010(3) -0.040(4) -0.020(4)
C16C 0.108(5) 0.076(4) 0.083(4) 0.017(3) -0.036(4) -0.035(4)
C17C 0.069(3) 0.062(3) 0.057(3) 0.000(2) -0.007(2) -0.019(2)
C18C 0.138(6) 0.063(3) 0.070(3) -0.013(3) -0.025(4) -0.010(4)
C19C 0.135(6) 0.062(3) 0.084(4) 0.000(3) -0.026(4) -0.001(4)
C20C 0.097(5) 0.083(4) 0.067(3) 0.017(3) -0.009(3) -0.009(3)
C21C 0.135(6) 0.090(4) 0.055(3) -0.003(3) -0.018(3) -0.012(4)
C22C 0.119(5) 0.073(3) 0.055(3) -0.005(2) -0.011(3) -0.006(3)
C23C 0.131(7) 0.106(6) 0.095(5) 0.016(4) -0.034(5) -0.005(5)
C24C 0.094(5) 0.092(5) 0.095(5) 0.023(4) 0.015(4) -0.010(4)
C25C 0.085(4) 0.090(4) 0.081(4) 0.015(3) 0.000(3) -0.017(3)
C26C 0.135(7) 0.111(6) 0.122(7) -0.021(5) 0.049(6) -0.057(6)
C27C 0.167(11) 0.169(11) 0.102(6) -0.017(6) 0.030(6) -0.072(9)
C28C 0.113(6) 0.139(8) 0.115(7) 0.019(6) 0.004(5) -0.054(6)
C29C 0.099(6) 0.146(8) 0.133(7) 0.016(6) -0.033(5) -0.068(6)
C30C 0.108(6) 0.135(7) 0.084(4) 0.005(4) -0.020(4) -0.037(5)
C31C 0.083(4) 0.070(3) 0.081(4) 0.011(3) -0.010(3) -0.008(3)
C32C 0.072(3) 0.083(4) 0.074(3) 0.002(3) -0.005(3) -0.008(3)
C33C 0.090(5) 0.126(6) 0.076(4) -0.010(4) 0.009(3) -0.027(4)
C34C 0.097(6) 0.161(9) 0.093(5) -0.004(5) -0.001(4) 0.003(6)
C35C 0.098(6) 0.127(7) 0.117(7) 0.015(5) 0.012(5) -0.003(5)
C36C 0.087(5) 0.138(8) 0.140(8) -0.008(6) 0.008(5) -0.031(5)
C37C 0.080(4) 0.126(6) 0.090(5) -0.001(4) -0.011(4) -0.016(4)

loop_
_atom_type_symbol
_atom_type_description
_atom_type_scat_dispersion_real
_atom_type_scat_dispersion_imag
_atom_type_scat_source
C C 0.0181 0.0091 'International Tables Vol C Tables 4.2.6.8 and 6.1.1.4'
H H 0.0000 0.0000 'International Tables Vol C Tables 4.2.6.8 and 6.1.1.4'
N N 0.0311 0.0180 'International Tables Vol C Tables 4.2.6.8 and 6.1.1.4'
O O 0.0492 0.0322 'International Tables Vol C Tables 4.2.6.8 and 6.1.1.4'

loop_
_geom_angle_atom_site_label_1
_geom_angle_atom_site_label_2
_geom_angle_atom_site_label_3
_geom_angle
C1 N1 N2 112.6
C1 N1 C17 129.4
C17 N1 N2 117.9
C3 N2 N1 107.3
C8 N3 N4 118.4
N3 N4 C9 129.4
C16 N4 N3 118.6
C16 N4 C9 111.2
O1 C1 N1 126.8
O1 C1 C2 126.9
N1 C1 C2 106.4
C1 C2 C5 109.7
C1 C2 C31 108.3
C3 C2 C1 100.0
C3 C2 C5 114.6
C3 C2 C31 112.7
C31 C2 C5 110.9
N2 C3 C2 113.8
N2 C3 C4 119.4
C4 C3 C2 126.6
C3 C4 H4A 109.5
C3 C4 H4B 109.5
C3 C4 H4C 109.5
H4A C4 H4B 109.5
H4A C4 H4C 109.5
H4B C4 H4C 109.5
C2 C5 H5 106.0
C6 C5 C2 112.5
C6 C5 H5 106.0
C6 C5 C24 113.8
C24 C5 C2 111.8
C24 C5 H5 106.0
C5 C6 H6 117.9
C7 C6 C5 124.2
C7 C6 H6 117.9
C6 C7 H7 117.9
C6 C7 C8 124.2
C8 C7 H7 117.9
N3 C8 C7 118.3
N3 C8 H8 120.8
C7 C8 H8 120.8
O2 C9 N4 126.0
O2 C9 C10 128.3
N4 C9 C10 105.6
C11 C10 C9 129.5
C11 C10 C15 121.8
C15 C10 C9 108.7
C10 C11 H11 121.8
C10 C11 C12 116.5
C12 C11 H11 121.8
C11 C12 H12 119.1
C13 C12 C11 121.7
C13 C12 H12 119.2
C12 C13 H13 119.9
C12 C13 C14 120.3
C14 C13 H13 119.9
C13 C14 H14 120.5
C15 C14 C13 119.0
C15 C14 H14 120.5
C10 C15 C16 108.4
C14 C15 C10 120.7
C14 C15 C16 130.9
O3 C16 N4 124.3
O3 C16 C15 129.6
N4 C16 C15 106.0
C18 C17 N1 120.7
C22 C17 N1 119.3
C22 C17 C18 120.1
C17 C18 H18 120.6
C17 C18 C19 118.7
C19 C18 H18 120.6
C18 C19 H19 118.6
C20 C19 C18 122.8
C20 C19 H19 118.6
C19 C20 C21 116.2
C19 C20 C23 122.0
C21 C20 C23 121.9
C20 C21 H21 119.2
C22 C21 C20 121.5
C22 C21 H21 119.2
C17 C22 C21 120.7
C17 C22 H22 119.6
C21 C22 H22 119.6
C20 C23 H23A 109.5
C20 C23 H23B 109.5
C20 C23 H23C 109.5
H23A C23 H23B 109.5
H23A C23 H23C 109.5
H23B C23 H23C 109.5
C5 C24 H24A 108.9
C5 C24 H24B 108.9
H24A C24 H24B 107.7
C25 C24 C5 113.5
C25 C24 H24A 108.9
C25 C24 H24B 108.9
C26 C25 C24 122.1
C26 C25 C30 118.5
C30 C25 C24 119.4
C25 C26 H26 118.7
C25 C26 C27 122.6
C27 C26 H26 118.7
C26 C27 H27 120.2
C26 C27 C28 119.6
C28 C27 H27 120.2
C27 C28 H28 120.5
C29 C28 C27 119.0
C29 C28 H28 120.5
C28 C29 H29 119.1
C28 C29 C30 121.8
C30 C29 H29 119.1
C25 C30 C29 118.3
C25 C30 H30 120.9
C29 C30 H30 120.9
C2 C31 H31A 108.4
C2 C31 H31B 108.4
H31A C31 H31B 107.5
C32 C31 C2 115.3
C32 C31 H31A 108.4
C32 C31 H31B 108.4
C33 C32 C31 120.4
C33 C32 C37 119.4
C37 C32 C31 120.2
C32 C33 H33 120.7
C32 C33 C34 118.7
C34 C33 H33 120.7
C33 C34 H34 120.7
C35 C34 C33 118.7
C35 C34 H34 120.7
C34 C35 H35 120.1
C36 C35 C34 119.7
C36 C35 H35 120.1
C35 C36 H36 119.4
C35 C36 C37 121.2
C37 C36 H36 119.4
C32 C37 H37 118.9
C36 C37 C32 122.1
C36 C37 H37 118.9
C1B N1B N2B 112.1
C1B N1B C17B 129.6
C17B N1B N2B 117.9
C3B N2B N1B 108.6
C8B N3B N4B 120.3
N3B N4B C9B 116.4
N3B N4B C16B 131.4
C16B N4B C9B 111.4
O1B C1B N1B 127.3
O1B C1B C2B 126.9
N1B C1B C2B 105.7
C1B C2B C5B 109.4
C1B C2B C31B 108.7
C3B C2B C1B 100.5
C3B C2B C5B 114.1
C3B C2B C31B 113.0
C31B C2B C5B 110.6
N2B C3B C2B 113.0
N2B C3B C4B 121.1
C4B C3B C2B 125.9
C3B C4B H4BA 109.5
C3B C4B H4BB 109.5
C3B C4B H4BC 109.5
H4BA C4B H4BB 109.5
H4BA C4B H4BC 109.5
H4BB C4B H4BC 109.5
C2B C5B H5B 107.6
C6B C5B C2B 114.0
C6B C5B H5B 107.6
C6B C5B C24B 108.9
C24B C5B C2B 110.8
C24B C5B H5B 107.6
C5B C6B H6B 117.9
C7B C6B C5B 124.1
C7B C6B H6B 117.9
C6B C7B H7B 118.0
C6B C7B C8B 123.9
C8B C7B H7B 118.0
N3B C8B C7B 116.8
N3B C8B H8B 121.6
C7B C8B H8B 121.6
O2B C9B N4B 124.8
O2B C9B C10B 129.5
N4B C9B C10B 105.7
C11B C10B C9B 128.8
C11B C10B C15B 122.5
C15B C10B C9B 108.7
C10B C11B H11B 121.4
C12B C11B C10B 117.2
C12B C11B H11B 121.4
C11B C12B H12B 119.5
C11B C12B C13B 120.9
C13B C12B H12B 119.5
C12B C13B H13B 119.2
C14B C13B C12B 121.6
C14B C13B H13B 119.2
C13B C14B H14B 121.3
C13B C14B C15B 117.4
C15B C14B H14B 121.3
C10B C15B C14B 120.4
C10B C15B C16B 109.3
C14B C15B C16B 130.3
O3B C16B N4B 125.4
O3B C16B C15B 129.6
N4B C16B C15B 104.9
C18B C17B N1B 120.5
C22B C17B N1B 119.5
C22B C17B C18B 120.0
C17B C18B H18B 120.6
C17B C18B C19B 118.8
C19B C18B H18B 120.6
C18B C19B H19B 119.1
C20B C19B C18B 121.9
C20B C19B H19B 119.1
C19B C20B C23B 118.2
C21B C20B C19B 117.4
C21B C20B C23B 124.2
C20B C21B H21B 118.6
C20B C21B C22B 122.8
C22B C21B H21B 118.6
C17B C22B C21B 119.1
C17B C22B H22B 120.5
C21B C22B H22B 120.5
C20B C23B H23D 109.5
C20B C23B H23E 109.5
C20B C23B H23F 109.5
H23D C23B H23E 109.5
H23D C23B H23F 109.5
H23E C23B H23F 109.5
C5B C24B H24C 109.3
C5B C24B H24D 109.3
H24C C24B H24D 108.0
C25B C24B C5B 111.6
C25B C24B H24C 109.3
C25B C24B H24D 109.3
C26B C25B C24B 120.4
C30B C25B C24B 122.0
C30B C25B C26B 117.6
C25B C26B H26B 120.1
C25B C26B C27B 119.8
C27B C26B H26B 120.1
C26B C27B H27B 119.8
C28B C27B C26B 120.4
C28B C27B H27B 119.8
C27B C28B H28B 120.4
C29B C28B C27B 119.1
C29B C28B H28B 120.4
C28B C29B H29B 118.9
C28B C29B C30B 122.2
C30B C29B H29B 118.9
C25B C30B C29B 120.8
C25B C30B H30B 119.6
C29B C30B H30B 119.6
C2B C31B H31C 108.7
C2B C31B H31D 108.7
H31C C31B H31D 107.6
C32B C31B C2B 114.1
C32B C31B H31C 108.7
C32B C31B H31D 108.7
C33B C32B C31B 121.4
C37B C32B C31B 121.0
C37B C32B C33B 117.6
C32B C33B H33B 119.6
C32B C33B C34B 120.9
C34B C33B H33B 119.6
C33B C34B H34B 119.9
C35B C34B C33B 120.2
C35B C34B H34B 119.9
C34B C35B H35B 120.0
C34B C35B C36B 120.1
C36B C35B H35B 120.0
C35B C36B H36B 119.4
C35B C36B C37B 121.1
C37B C36B H36B 119.4
C32B C37B C36B 120.0
C32B C37B H37B 120.0
C36B C37B H37B 120.0
N2A N1A C17A 118.8
C1A N1A N2A 112.5
C1A N1A C17A 128.0
C3A N2A N1A 107.7
C8A N3A N4A 118.1
N3A N4A C9A 116.2
C16A N4A N3A 131.3
C16A N4A C9A 110.9
O1A C1A N1A 127.1
O1A C1A C2A 126.6
N1A C1A C2A 106.3
C1A C2A C5A 109.0
C1A C2A C31A 108.4
C3A C2A C1A 99.9
C3A C2A C5A 115.1
C3A C2A C31A 112.0
C5A C2A C31A 111.5
N2A C3A C2A 113.5
N2A C3A C4A 119.9
C4A C3A C2A 126.6
C3A C4A H4AA 109.5
C3A C4A H4AB 109.5
C3A C4A H4AC 109.5
H4AA C4A H4AB 109.5
H4AA C4A H4AC 109.5
H4AB C4A H4AC 109.5
C2A C5A H5A 107.0
C2A C5A C24A 111.3
C6A C5A C2A 114.9
C6A C5A H5A 107.0
C6A C5A C24A 109.1
C24A C5A H5A 107.0
C5A C6A H6A 117.8
C7A C6A C5A 124.4
C7A C6A H6A 117.8
C6A C7A H7A 118.5
C6A C7A C8A 123.1
C8A C7A H7A 118.5
N3A C8A C7A 117.0
N3A C8A H8A 121.5
C7A C8A H8A 121.5
O2A C9A N4A 124.1
O2A C9A C10A 129.5
N4A C9A C10A 106.5
C11A C10A C9A 130.6
C15A C10A C9A 107.6
C15A C10A C11A 121.8
C10A C11A H11A 121.7
C12A C11A C10A 116.7
C12A C11A H11A 121.7
C11A C12A H12A 118.6
C13A C12A C11A 122.8
C13A C12A H12A 118.6
C12A C13A H13A 119.4
C12A C13A C14A 121.3
C14A C13A H13A 119.4
C13A C14A H14A 121.5
C15A C14A C13A 117.1
C15A C14A H14A 121.5
C10A C15A C14A 120.4
C10A C15A C16A 108.3
C14A C15A C16A 131.3
O3A C16A N4A 125.7
O3A C16A C15A 127.5
N4A C16A C15A 106.7
C18A C17A N1A 119.3
C18A C17A C22A 120.1
C22A C17A N1A 120.6
C17A C18A H18A 120.3
C17A C18A C19A 119.4
C19A C18A H18A 120.3
C18A C19A H19A 119.8
C18A C19A C20A 120.4
C20A C19A H19A 119.8
C19A C20A C23A 119.6
C21A C20A C19A 118.8
C21A C20A C23A 121.6
C20A C21A H21A 118.8
C20A C21A C22A 122.4
C22A C21A H21A 118.8
C17A C22A C21A 118.8
C17A C22A H22A 120.6
C21A C22A H22A 120.6
C20A C23A H23G 109.5
C20A C23A H23H 109.5
C20A C23A H23I 109.5
H23G C23A H23H 109.5
H23G C23A H23I 109.5
H23H C23A H23I 109.5
C5A C24A H24E 109.1
C5A C24A H24F 109.1
H24E C24A H24F 107.8
C25A C24A C5A 112.7
C25A C24A H24E 109.1
C25A C24A H24F 109.1
C26A C25A C24A 121.6
C30A C25A C24A 122.2
C30A C25A C26A 116.1
C25A C26A H26A 118.8
C27A C26A C25A 122.5
C27A C26A H26A 118.8
C26A C27A H27A 119.6
C26A C27A C28A 120.7
C28A C27A H27A 119.6
C27A C28A H28A 120.5
C29A C28A C27A 119.0
C29A C28A H28A 120.5
C28A C29A H29A 119.6
C28A C29A C30A 120.8
C30A C29A H29A 119.6
C25A C30A C29A 121.0
C25A C30A H30A 119.5
C29A C30A H30A 119.5
C2A C31A H31E 108.6
C2A C31A H31F 108.6
H31E C31A H31F 107.6
C32A C31A C2A 114.7
C32A C31A H31E 108.6
C32A C31A H31F 108.6
C33A C32A C31A 121.7
C37A C32A C31A 120.6
C37A C32A C33A 117.6
C32A C33A H33A 119.1
C34A C33A C32A 121.9
C34A C33A H33A 119.1
C33A C34A H34A 120.2
C35A C34A C33A 119.7
C35A C34A H34A 120.2
C34A C35A H35A 119.6
C34A C35A C36A 120.8
C36A C35A H35A 119.6
C35A C36A H36A 119.8
C35A C36A C37A 120.4
C37A C36A H36A 119.8
C32A C37A C36A 119.6
C32A C37A H37A 120.2
C36A C37A H37A 120.2
N2C N1C C17C 117.7
C1C N1C N2C 112.4
C1C N1C C17C 129.8
C3C N2C N1C 107.6
C8C N3C N4C 119.6
C9C N4C N3C 117.4
C16C N4C N3C 129.6
C16C N4C C9C 113.0
O1C C1C N1C 127.3
O1C C1C C2C 126.5
N1C C1C C2C 106.2
C1C C2C C5C 107.0
C1C C2C C31C 109.3
C3C C2C C1C 100.6
C3C C2C C5C 114.9
C3C C2C C31C 112.7
C5C C2C C31C 111.5
N2C C3C C2C 113.1
N2C C3C C4C 119.9
C4C C3C C2C 126.9
C3C C4C H4CA 109.5
C3C C4C H4CB 109.5
C3C C4C H4CC 109.5
H4CA C4C H4CB 109.5
H4CA C4C H4CC 109.5
H4CB C4C H4CC 109.5
C2C C5C H5C 107.2
C6C C5C C2C 114.1
C6C C5C H5C 107.2
C6C C5C C24C 110.1
C24C C5C C2C 110.7
C24C C5C H5C 107.2
C5C C6C H6C 117.4
C7C C6C C5C 125.2
C7C C6C H6C 117.4
C6C C7C H7C 117.4
C6C C7C C8C 125.3
C8C C7C H7C 117.4
N3C C8C C7C 118.3
N3C C8C H8C 120.9
C7C C8C H8C 120.9
O2C C9C N4C 126.9
O2C C9C C10C 127.1
N4C C9C C10C 106.0
C11C C10C C9C 131.8
C11C C10C C15C 120.8
C15C C10C C9C 107.3
C10C C11C H11C 121.7
C12C C11C C10C 116.7
C12C C11C H11C 121.7
C11C C12C H12C 119.3
C11C C12C C13C 121.4
C13C C12C H12C 119.3
C12C C13C H13C 118.3
C14C C13C C12C 123.4
C14C C13C H13C 118.3
C13C C14C H14C 122.1
C13C C14C C15C 115.9
C15C C14C H14C 122.1
C10C C15C C16C 108.9
C14C C15C C10C 120.6
C14C C15C C16C 130.2
O3C C16C N4C 127.0
O3C C16C C15C 128.1
N4C C16C C15C 104.8
C18C C17C N1C 121.1
C18C C17C C22C 117.4
C22C C17C N1C 121.5
C17C C18C H18C 119.4
C19C C18C C17C 121.3
C19C C18C H18C 119.4
C18C C19C H19C 119.2
C18C C19C C20C 121.6
C20C C19C H19C 119.2
C19C C20C C23C 120.7
C21C C20C C19C 116.1
C21C C20C C23C 123.2
C20C C21C H21C 118.3
C22C C21C C20C 123.3
C22C C21C H21C 118.3
C17C C22C H22C 119.9
C21C C22C C17C 120.3
C21C C22C H22C 119.9
C20C C23C H23J 109.5
C20C C23C H23K 109.5
C20C C23C H23L 109.5
H23J C23C H23K 109.5
H23J C23C H23L 109.5
H23K C23C H23L 109.5
C5C C24C H24G 108.9
C5C C24C H24H 108.9
H24G C24C H24H 107.7
C25C C24C C5C 113.5
C25C C24C H24G 108.9
C25C C24C H24H 108.9
C26C C25C C24C 119.3
C30C C25C C24C 124.1
C30C C25C C26C 116.6
C25C C26C H26C 119.4
C27C C26C C25C 121.1
C27C C26C H26C 119.4
C26C C27C H27C 119.8
C28C C27C C26C 120.3
C28C C27C H27C 119.8
C27C C28C H28C 120.1
C29C C28C C27C 119.8
C29C C28C H28C 120.1
C28C C29C H29C 118.9
C28C C29C C30C 122.2
C30C C29C H29C 118.9
C25C C30C C29C 119.8
C25C C30C H30C 120.1
C29C C30C H30C 120.1
C2C C31C H31G 109.3
C2C C31C H31H 109.3
H31G C31C H31H 107.9
C32C C31C C2C 111.7
C32C C31C H31G 109.3
C32C C31C H31H 109.3
C33C C32C C31C 120.0
C33C C32C C37C 119.3
C37C C32C C31C 120.7
C32C C33C H33C 119.9
C32C C33C C34C 120.2
C34C C33C H33C 119.9
C33C C34C H34C 120.3
C35C C34C C33C 119.5
C35C C34C H34C 120.3
C34C C35C H35C 121.0
C34C C35C C36C 118.0
C36C C35C H35C 121.0
C35C C36C H36C 119.0
C37C C36C C35C 122.1
C37C C36C H36C 119.0
C32C C37C H37C 119.6
C36C C37C C32C 120.7
C36C C37C H37C 119.6

loop_
_geom_bond_atom_site_label_1
_geom_bond_atom_site_label_2
_geom_bond_distance
O1 C1 1.2228
O2 C9 1.2064
O3 C16 1.1934
N1 N2 1.4206
N1 C1 1.3664
N1 C17 1.4139
N2 C3 1.2881
N3 N4 1.3936
N3 C8 1.2683
N4 C9 1.4208
N4 C16 1.3935
C1 C2 1.5276
C2 C3 1.5106
C2 C5 1.5588
C2 C31 1.5513
C3 C4 1.5026
C4 H4A 0.9600
C4 H4B 0.9600
C4 H4C 0.9600
C5 H5 0.9800
C5 C6 1.4714
C5 C24 1.5355
C6 H6 0.9300
C6 C7 1.3210
C7 H7 0.9300
C7 C8 1.4539
C8 H8 0.9300
C9 C10 1.4751
C10 C11 1.3791
C10 C15 1.3821
C11 H11 0.9300
C11 C12 1.4126
C12 H12 0.9300
C12 C13 1.3604
C13 H13 0.9300
C13 C14 1.3941
C14 H14 0.9300
C14 C15 1.3626
C15 C16 1.4856
C17 C18 1.3758
C17 C22 1.3547
C18 H18 0.9300
C18 C19 1.4018
C19 H19 0.9300
C19 C20 1.3747
C20 C21 1.3971
C20 C23 1.4849
C21 H21 0.9300
C21 C22 1.3854
C22 H22 0.9300
C23 H23A 0.9600
C23 H23B 0.9600
C23 H23C 0.9600
C24 H24A 0.9700
C24 H24B 0.9700
C24 C25 1.5091
C25 C26 1.3437
C25 C30 1.3711
C26 H26 0.9300
C26 C27 1.3597
C27 H27 0.9300
C27 C28 1.3796
C28 H28 0.9300
C28 C29 1.3107
C29 H29 0.9300
C29 C30 1.4220
C30 H30 0.9300
C31 H31A 0.9700
C31 H31B 0.9700
C31 C32 1.5234
C32 C33 1.3370
C32 C37 1.3759
C33 H33 0.9300
C33 C34 1.4346
C34 H34 0.9300
C34 C35 1.4085
C35 H35 0.9300
C35 C36 1.3103
C36 H36 0.9300
C36 C37 1.3445
C37 H37 0.9300
O1B C1B 1.2136
O2B C9B 1.2131
O3B C16B 1.2179
N1B N2B 1.4173
N1B C1B 1.3661
N1B C17B 1.4134
N2B C3B 1.2679
N3B N4B 1.3935
N3B C8B 1.2798
N4B C9B 1.4248
N4B C16B 1.3961
C1B C2B 1.5304
C2B C3B 1.5094
C2B C5B 1.5701
C2B C31B 1.5504
C3B C4B 1.4843
C4B H4BA 0.9600
C4B H4BB 0.9600
C4B H4BC 0.9600
C5B H5B 0.9800
C5B C6B 1.4948
C5B C24B 1.5493
C6B H6B 0.9300
C6B C7B 1.3135
C7B H7B 0.9300
C7B C8B 1.4462
C8B H8B 0.9300
C9B C10B 1.4507
C10B C11B 1.3735
C10B C15B 1.3776
C11B H11B 0.9300
C11B C12B 1.3614
C12B H12B 0.9300
C12B C13B 1.3963
C13B H13B 0.9300
C13B C14B 1.3682
C14B H14B 0.9300
C14B C15B 1.3797
C15B C16B 1.4770
C17B C18B 1.3933
C17B C22B 1.3545
C18B H18B 0.9300
C18B C19B 1.3986
C19B H19B 0.9300
C19B C20B 1.3886
C20B C21B 1.3339
C20B C23B 1.5038
C21B H21B 0.9300
C21B C22B 1.4225
C22B H22B 0.9300
C23B H23D 0.9600
C23B H23E 0.9600
C23B H23F 0.9600
C24B H24C 0.9700
C24B H24D 0.9700
C24B C25B 1.5049
C25B C26B 1.3821
C25B C30B 1.3787
C26B H26B 0.9300
C26B C27B 1.4150
C27B H27B 0.9300
C27B C28B 1.3683
C28B H28B 0.9300
C28B C29B 1.3214
C29B H29B 0.9300
C29B C30B 1.3842
C30B H30B 0.9300
C31B H31C 0.9700
C31B H31D 0.9700
C31B C32B 1.5111
C32B C33B 1.3895
C32B C37B 1.3794
C33B H33B 0.9300
C33B C34B 1.4120
C34B H34B 0.9300
C34B C35B 1.3389
C35B H35B 0.9300
C35B C36B 1.3547
C36B H36B 0.9300
C36B C37B 1.4081
C37B H37B 0.9300
O1A C1A 1.2214
O2A C9A 1.2135
O3A C16A 1.1776
N1A N2A 1.4153
N1A C1A 1.3612
N1A C17A 1.4277
N2A C3A 1.2789
N3A N4A 1.3883
N3A C8A 1.2845
N4A C9A 1.3993
N4A C16A 1.3720
C1A C2A 1.5276
C2A C3A 1.5111
C2A C5A 1.5351
C2A C31A 1.5530
C3A C4A 1.4918
C4A H4AA 0.9600
C4A H4AB 0.9600
C4A H4AC 0.9600
C5A H5A 0.9800
C5A C6A 1.5043
C5A C24A 1.5405
C6A H6A 0.9300
C6A C7A 1.3358
C7A H7A 0.9300
C7A C8A 1.4498
C8A H8A 0.9300
C9A C10A 1.4885
C10A C11A 1.3804
C10A C15A 1.3640
C11A H11A 0.9300
C11A C12A 1.3537
C12A H12A 0.9300
C12A C13A 1.3334
C13A H13A 0.9300
C13A C14A 1.3897
C14A H14A 0.9300
C14A C15A 1.3728
C15A C16A 1.4910
C17A C18A 1.3645
C17A C22A 1.3766
C18A H18A 0.9300
C18A C19A 1.3836
C19A H19A 0.9300
C19A C20A 1.3920
C20A C21A 1.3212
C20A C23A 1.5336
C21A H21A 0.9300
C21A C22A 1.3842
C22A H22A 0.9300
C23A H23G 0.9600
C23A H23H 0.9600
C23A H23I 0.9600
C24A H24E 0.9700
C24A H24F 0.9700
C24A C25A 1.4822
C25A C26A 1.3896
C25A C30A 1.3777
C26A H26A 0.9300
C26A C27A 1.3407
C27A H27A 0.9300
C27A C28A 1.4030
C28A H28A 0.9300
C28A C29A 1.3097
C29A H29A 0.9300
C29A C30A 1.4251
C30A H30A 0.9300
C31A H31E 0.9700
C31A H31F 0.9700
C31A C32A 1.5144
C32A C33A 1.3997
C32A C37A 1.3747
C33A H33A 0.9300
C33A C34A 1.3798
C34A H34A 0.9300
C34A C35A 1.3498
C35A H35A 0.9300
C35A C36A 1.3555
C36A H36A 0.9300
C36A C37A 1.4225
C37A H37A 0.9300
O1C C1C 1.2165
O2C C9C 1.2006
O3C C16C 1.2025
N1C N2C 1.4131
N1C C1C 1.3488
N1C C17C 1.4163
N2C C3C 1.2870
N3C N4C 1.3994
N3C C8C 1.2549
N4C C9C 1.3931
N4C C16C 1.3899
C1C C2C 1.5218
C2C C3C 1.4877
C2C C5C 1.5461
C2C C31C 1.5575
C3C C4C 1.4753
C4C H4CA 0.9600
C4C H4CB 0.9600
C4C H4CC 0.9600
C5C H5C 0.9800
C5C C6C 1.5048
C5C C24C 1.5428
C6C H6C 0.9300
C6C C7C 1.3152
C7C H7C 0.9300
C7C C8C 1.4438
C8C H8C 0.9300
C9C C10C 1.4818
C10C C11C 1.3976
C10C C15C 1.3996
C11C H11C 0.9300
C11C C12C 1.3638
C12C H12C 0.9300
C12C C13C 1.3730
C13C H13C 0.9300
C13C C14C 1.3524
C14C H14C 0.9300
C14C C15C 1.3971
C15C C16C 1.4862
C17C C18C 1.3790
C17C C22C 1.3856
C18C H18C 0.9300
C18C C19C 1.3714
C19C H19C 0.9300
C19C C20C 1.3788
C20C C21C 1.3741
C20C C23C 1.4950
C21C H21C 0.9300
C21C C22C 1.3560
C22C H22C 0.9300
C23C H23J 0.9600
C23C H23K 0.9600
C23C H23L 0.9600
C24C H24G 0.9700
C24C H24H 0.9700
C24C C25C 1.5135
C25C C26C 1.4006
C25C C30C 1.3690
C26C H26C 0.9300
C26C C27C 1.3812
C27C H27C 0.9300
C27C C28C 1.3377
C28C H28C 0.9300
C28C C29C 1.3141
C29C H29C 0.9300
C29C C30C 1.4016
C30C H30C 0.9300
C31C H31G 0.9700
C31C H31H 0.9700
C31C C32C 1.5467
C32C C33C 1.3442
C32C C37C 1.4004
C33C H33C 0.9300
C33C C34C 1.4545
C34C H34C 0.9300
C34C C35C 1.3442
C35C H35C 0.9300
C35C C36C 1.4339
C36C H36C 0.9300
C36C C37C 1.3162
C37C H37C 0.9300

loop_
_geom_torsion_atom_site_label_1
_geom_torsion_atom_site_label_2
_geom_torsion_atom_site_label_3
_geom_torsion_atom_site_label_4
_geom_torsion
O1 C1 C2 C3 -177.6
O1 C1 C2 C5 -56.9
O1 C1 C2 C31 64.3
O2 C9 C10 C11 5.2
O2 C9 C10 C15 -175.1
N1 N2 C3 C2 0.0
N1 N2 C3 C4 -175.8
N1 C1 C2 C3 2.1
N1 C1 C2 C5 122.8
N1 C1 C2 C31 -116.0
N1 C17 C18 C19 -179.6
N1 C17 C22 C21 -178.4
N2 N1 C1 O1 177.3
N2 N1 C1 C2 -2.4
N2 N1 C17 C18 -164.5
N2 N1 C17 C22 15.2
N3 N4 C9 O2 4.6
N3 N4 C9 C10 -172.4
N3 N4 C16 O3 -5.8
N3 N4 C16 C15 173.6
N4 N3 C8 C7 178.0
N4 C9 C10 C11 -177.9
N4 C9 C10 C15 1.8
C1 N1 N2 C3 1.6
C1 N1 C17 C18 11.3
C1 N1 C17 C22 -169.0
C1 C2 C3 N2 -1.3
C1 C2 C3 C4 174.2
C1 C2 C5 C6 165.7
C1 C2 C5 C24 -64.9
C1 C2 C31 C32 50.4
C2 C5 C6 C7 -124.5
C2 C5 C24 C25 177.1
C2 C31 C32 C33 -91.0
C2 C31 C32 C37 92.2
C3 C2 C5 C6 -82.8
C3 C2 C5 C24 46.6
C3 C2 C31 C32 -59.2
C5 C2 C3 N2 -118.5
C5 C2 C3 C4 57.0
C5 C2 C31 C32 170.8
C5 C6 C7 C8 177.8
C5 C24 C25 C26 115.0
C5 C24 C25 C30 -65.2
C6 C5 C24 C25 -54.2
C6 C7 C8 N3 179.3
C8 N3 N4 C9 -25.5
C8 N3 N4 C16 165.7
C9 N4 C16 O3 -176.5
C9 N4 C16 C15 2.9
C9 C10 C11 C12 177.9
C9 C10 C15 C14 179.7
C9 C10 C15 C16 -0.1
C10 C11 C12 C13 2.7
C10 C15 C16 O3 177.7
C10 C15 C16 N4 -1.7
C11 C10 C15 C14 -0.5
C11 C10 C15 C16 179.6
C11 C12 C13 C14 -1.2
C12 C13 C14 C15 -1.3
C13 C14 C15 C10 2.1
C13 C14 C15 C16 -178.1
C14 C15 C16 O3 -2.1
C14 C15 C16 N4 178.5
C15 C10 C11 C12 -1.9
C16 N4 C9 O2 174.0
C16 N4 C9 C10 -3.0
C17 N1 N2 C3 178.1
C17 N1 C1 O1 1.3
C17 N1 C1 C2 -178.4
C17 C18 C19 C20 -3.3
C18 C17 C22 C21 1.3
C18 C19 C20 C21 3.8
C18 C19 C20 C23 -176.1
C19 C20 C21 C22 -1.8
C20 C21 C22 C17 -0.7
C22 C17 C18 C19 0.6
C23 C20 C21 C22 178.1
C24 C5 C6 C7 107.1
C24 C25 C26 C27 179.4
C24 C25 C30 C29 176.3
C25 C26 C27 C28 3.5
C26 C25 C30 C29 -3.9
C26 C27 C28 C29 -2.2
C27 C28 C29 C30 -2.1
C28 C29 C30 C25 5.2
C30 C25 C26 C27 -0.3
C31 C2 C3 N2 113.5
C31 C2 C3 C4 -71.1
C31 C2 C5 C6 46.1
C31 C2 C5 C24 175.6
C31 C32 C33 C34 177.1
C31 C32 C37 C36 -179.4
C32 C33 C34 C35 4.7
C33 C32 C37 C36 3.7
C33 C34 C35 C36 -0.9
C34 C35 C36 C37 -1.6
C35 C36 C37 C32 0.3
C37 C32 C33 C34 -6.0
O1B C1B C2B C3B -180.0
O1B C1B C2B C5B -59.6
O1B C1B C2B C31B 61.2
O2B C9B C10B C11B -0.5
O2B C9B C10B C15B 179.2
N1B N2B C3B C2B 1.3
N1B N2B C3B C4B 179.7
N1B C1B C2B C3B 0.8
N1B C1B C2B C5B 121.2
N1B C1B C2B C31B -118.0
N1B C17B C18B C19B -178.6
N1B C17B C22B C21B -179.5
N2B N1B C1B O1B -179.3
N2B N1B C1B C2B -0.2
N2B N1B C17B C18B -160.0
N2B N1B C17B C22B 18.0
N3B N4B C9B O2B 9.4
N3B N4B C9B C10B -172.4
N3B N4B C16B O3B -11.0
N3B N4B C16B C15B 170.4
N4B N3B C8B C7B -178.4
N4B C9B C10B C11B -178.6
N4B C9B C10B C15B 1.2
C1B N1B N2B C3B -0.7
C1B N1B C17B C18B 27.8
C1B N1B C17B C22B -154.2
C1B C2B C3B N2B -1.4
C1B C2B C3B C4B -179.7
C1B C2B C5B C6B 178.2
C1B C2B C5B C24B -58.5
C1B C2B C31B C32B 49.6
C2B C5B C6B C7B -99.8
C2B C5B C24B C25B 174.7
C2B C31B C32B C33B 74.9
C2B C31B C32B C37B -107.1
C3B C2B C5B C6B -70.1
C3B C2B C5B C24B 53.2
C3B C2B C31B C32B -61.1
C5B C2B C3B N2B -118.3
C5B C2B C3B C4B 63.4
C5B C2B C31B C32B 169.7
C5B C6B C7B C8B -178.3
C5B C24B C25B C26B -73.2
C5B C24B C25B C30B 106.4
C6B C5B C24B C25B -59.1
C6B C7B C8B N3B -175.9
C8B N3B N4B C9B -171.0
C8B N3B N4B C16B 20.4
C9B N4B C16B O3B -180.0
C9B N4B C16B C15B 1.5
C9B C10B C11B C12B -179.4
C9B C10B C15B C14B 179.5
C9B C10B C15B C16B -0.3
C10B C11B C12B C13B -0.1
C10B C15B C16B O3B -179.2
C10B C15B C16B N4B -0.7
C11B C10B C15B C14B -0.8
C11B C10B C15B C16B 179.4
C11B C12B C13B C14B -0.8
C12B C13B C14B C15B 0.9
C13B C14B C15B C10B -0.1
C13B C14B C15B C16B 179.6
C14B C15B C16B O3B 1.1
C14B C15B C16B N4B 179.5
C15B C10B C11B C12B 0.9
C16B N4B C9B O2B -179.8
C16B N4B C9B C10B -1.7
C17B N1B N2B C3B -174.3
C17B N1B C1B O1B -6.8
C17B N1B C1B C2B 172.4
C17B C18B C19B C20B -4.5
C18B C17B C22B C21B -1.4
C18B C19B C20B C21B 3.7
C18B C19B C20B C23B 179.7
C19B C20B C21B C22B -1.7
C20B C21B C22B C17B 0.6
C22B C17B C18B C19B 3.4
C23B C20B C21B C22B -177.5
C24B C5B C6B C7B 135.9
C24B C25B C26B C27B 176.1
C24B C25B C30B C29B -179.3
C25B C26B C27B C28B 3.8
C26B C25B C30B C29B 0.3
C26B C27B C28B C29B -0.5
C27B C28B C29B C30B -2.8
C28B C29B C30B C25B 3.0
C30B C25B C26B C27B -3.6
C31B C2B C3B N2B 114.2
C31B C2B C3B C4B -64.1
C31B C2B C5B C6B 58.6
C31B C2B C5B C24B -178.1
C31B C32B C33B C34B -179.0
C31B C32B C37B C36B -179.6
C32B C33B C34B C35B -2.0
C33B C32B C37B C36B -1.5
C33B C34B C35B C36B -0.7
C34B C35B C36B C37B 2.1
C35B C36B C37B C32B -1.0
C37B C32B C33B C34B 3.0
O1A C1A C2A C3A -179.4
O1A C1A C2A C5A -58.4
O1A C1A C2A C31A 63.3
O2A C9A C10A C11A 0.2
O2A C9A C10A C15A 178.4
N1A N2A C3A C2A 1.6
N1A N2A C3A C4A -179.1
N1A C1A C2A C3A 1.5
N1A C1A C2A C5A 122.5
N1A C1A C2A C31A -115.9
N1A C17A C18A C19A 178.3
N1A C17A C22A C21A -179.6
N2A N1A C1A O1A -179.8
N2A N1A C1A C2A -0.7
N2A N1A C17A C18A 31.4
N2A N1A C17A C22A -148.7
N3A N4A C9A O2A 13.6
N3A N4A C9A C10A -166.9
N3A N4A C16A O3A -17.7
N3A N4A C16A C15A 165.0
N4A N3A C8A C7A -175.9
N4A C9A C10A C11A -179.2
N4A C9A C10A C15A -1.0
C1A N1A N2A C3A -0.5
C1A N1A C17A C18A -138.2
C1A N1A C17A C22A 41.7
C1A C2A C3A N2A -1.9
C1A C2A C3A C4A 178.8
C1A C2A C5A C6A 172.4
C1A C2A C5A C24A -63.0
C1A C2A C31A C32A 50.9
C2A C5A C6A C7A -106.7
C2A C5A C24A C25A 175.8
C2A C31A C32A C33A 78.4
C2A C31A C32A C37A -102.1
C3A C2A C5A C6A -76.4
C3A C2A C5A C24A 48.3
C3A C2A C31A C32A -58.4
C5A C2A C3A N2A -118.5
C5A C2A C3A C4A 62.2
C5A C2A C31A C32A 171.0
C5A C6A C7A C8A -173.0
C5A C24A C25A C26A -70.9
C5A C24A C25A C30A 107.6
C6A C5A C24A C25A -56.3
C6A C7A C8A N3A -178.7
C8A N3A N4A C9A -172.3
C8A N3A N4A C16A 23.5
C9A N4A C16A O3A 177.4
C9A N4A C16A C15A 0.1
C9A C10A C11A C12A 178.1
C9A C10A C15A C14A -178.5
C9A C10A C15A C16A 1.1
C10A C11A C12A C13A -0.2
C10A C15A C16A O3A -178.0
C10A C15A C16A N4A -0.8
C11A C10A C15A C14A -0.1
C11A C10A C15A C16A 179.5
C11A C12A C13A C14A 0.3
C12A C13A C14A C15A -0.3
C13A C14A C15A C10A 0.2
C13A C14A C15A C16A -179.3
C14A C15A C16A O3A 1.5
C14A C15A C16A N4A 178.7
C15A C10A C11A C12A 0.1
C16A N4A C9A O2A -179.0
C16A N4A C9A C10A 0.5
C17A N1A N2A C3A -171.7
C17A N1A C1A O1A -9.7
C17A N1A C1A C2A 169.4
C17A C18A C19A C20A 3.3
C18A C17A C22A C21A 0.2
C18A C19A C20A C21A -3.7
C18A C19A C20A C23A 178.7
C19A C20A C21A C22A 2.4
C20A C21A C22A C17A -0.7
C22A C17A C18A C19A -1.6
C23A C20A C21A C22A 179.9
C24A C5A C6A C7A 127.5
C24A C25A C26A C27A 177.5
C24A C25A C30A C29A -178.4
C25A C26A C27A C28A 1.6
C26A C25A C30A C29A 0.2
C26A C27A C28A C29A -1.0
C27A C28A C29A C30A 0.0
C28A C29A C30A C25A 0.4
C30A C25A C26A C27A -1.1
C31A C2A C3A N2A 112.7
C31A C2A C3A C4A -66.5
C31A C2A C5A C6A 52.6
C31A C2A C5A C24A 177.3
C31A C32A C33A C34A -178.5
C31A C32A C37A C36A 179.0
C32A C33A C34A C35A -1.2
C33A C32A C37A C36A -1.5
C33A C34A C35A C36A 0.0
C34A C35A C36A C37A 0.5
C35A C36A C37A C32A 0.3
C37A C32A C33A C34A 2.0
O1C C1C C2C C3C -177.8
O1C C1C C2C C5C -57.5
O1C C1C C2C C31C 63.3
O2C C9C C10C C11C -2.5
O2C C9C C10C C15C -177.4
N1C N2C C3C C2C 0.2
N1C N2C C3C C4C 179.0
N1C C1C C2C C3C 1.3
N1C C1C C2C C5C 121.7
N1C C1C C2C C31C -117.5
N1C C17C C18C C19C -176.9
N1C C17C C22C C21C 178.2
N2C N1C C1C O1C 177.8
N2C N1C C1C C2C -1.4
N2C N1C C17C C18C -21.8
N2C N1C C17C C22C 160.5
N3C N4C C9C O2C -2.5
N3C N4C C9C C10C 178.8
N3C N4C C16C O3C 2.7
N3C N4C C16C C15C -179.7
N4C N3C C8C C7C -176.4
N4C C9C C10C C11C 176.2
N4C C9C C10C C15C 1.3
C1C N1C N2C C3C 0.8
C1C N1C C17C C18C 155.3
C1C N1C C17C C22C -22.4
C1C C2C C3C N2C -0.9
C1C C2C C3C C4C -179.7
C1C C2C C5C C6C 175.5
C1C C2C C5C C24C -59.6
C1C C2C C31C C32C 56.4
C2C C5C C6C C7C -109.7
C2C C5C C24C C25C 174.1
C2C C31C C32C C33C -84.4
C2C C31C C32C C37C 94.4
C3C C2C C5C C6C -73.8
C3C C2C C5C C24C 51.1
C3C C2C C31C C32C -54.6
C5C C2C C3C N2C -115.4
C5C C2C C3C C4C 65.8
C5C C2C C31C C32C 174.5
C5C C6C C7C C8C -172.3
C5C C24C C25C C26C 117.7
C5C C24C C25C C30C -61.9
C6C C5C C24C C25C -58.7
C6C C7C C8C N3C 175.6
C8C N3C N4C C9C 161.7
C8C N3C N4C C16C -19.2
C9C N4C C16C O3C -178.1
C9C N4C C16C C15C -0.5
C9C C10C C11C C12C 179.2
C9C C10C C15C C14C 173.0
C9C C10C C15C C16C -1.6
C10C C11C C12C C13C 6.9
C10C C15C C16C O3C 178.9
C10C C15C C16C N4C 1.3
C11C C10C C15C C14C -2.6
C11C C10C C15C C16C -177.2
C11C C12C C13C C14C 1.9
C12C C13C C14C C15C -10.8
C13C C14C C15C C10C 10.9
C13C C14C C15C C16C -175.8
C14C C15C C16C O3C 4.9
C14C C15C C16C N4C -172.6
C15C C10C C11C C12C -6.4
C16C N4C C9C O2C 178.3
C16C N4C C9C C10C -0.4
C17C N1C N2C C3C 178.4
C17C N1C C1C O1C 0.6
C17C N1C C1C C2C -178.6
C17C C18C C19C C20C -0.4
C18C C17C C22C C21C 0.4
C18C C19C C20C C21C -1.5
C18C C19C C20C C23C -179.6
C19C C20C C21C C22C 2.9
C20C C21C C22C C17C -2.4
C22C C17C C18C C19C 0.9
C23C C20C C21C C22C -179.0
C24C C5C C6C C7C 125.1
C24C C25C C26C C27C -178.9
C24C C25C C30C C29C -179.4
C25C C26C C27C C28C -3.5
C26C C25C C30C C29C 1.0
C26C C27C C28C C29C 4.4
C27C C28C C29C C30C -2.7
C28C C29C C30C C25C -0.1
C30C C25C C26C C27C 0.8
C31C C2C C3C N2C 115.4
C31C C2C C3C C4C -63.4
C31C C2C C5C C6C 56.0
C31C C2C C5C C24C -179.1
C31C C32C C33C C34C 174.4
C31C C32C C37C C36C -174.7
C32C C33C C34C C35C 2.6
C33C C32C C37C C36C 4.1
C33C C34C C35C C36C -0.3
C34C C35C C36C C37C 0.0
C35C C36C C37C C32C -1.9
C37C C32C C33C C34C -4.4
